data_1519652
loop_
_publ_author_name
'Slav\'ik, Petr'
'Eigner, V\'aclav'
'Lhot\'ak, Pavel'

_publ_section_title
;
 Intramolecularly Bridged Calix[4]arenes with Pronounced Complexation
 Ability toward Neutral Compounds.
;
_journal_issue 11
_journal_name_full 'Organic letters'
_journal_page_first 2788
_journal_page_last 2791
_journal_paper_doi 10.1021/acs.orglett.5b01200
_journal_volume 17
_journal_year 2015
_chemical_absolute_configuration ad
_chemical_formula_moiety 'C45 H56 O5, C2 H3 N'
_chemical_formula_sum 'C47 H59 N O5'
_chemical_formula_weight 717.99
_space_group_IT_number 33
_symmetry_cell_setting orthorhombic
_symmetry_space_group_name_Hall 'P -2ac -2n'
_symmetry_space_group_name_H-M 'P n 21 a'
_atom_sites_solution_hydrogens difmap
_atom_sites_solution_primary other
_atom_sites_solution_secondary difmap
_cell_angle_alpha 90
_cell_angle_beta 90
_cell_angle_gamma 90
_cell_formula_units_Z 12
_cell_length_a 18.4589(2)
_cell_length_b 58.0060(9)
_cell_length_c 11.59672(17)
_cell_measurement_reflns_used 27076
_cell_measurement_temperature 180
_cell_measurement_theta_max 76
_cell_measurement_theta_min 4
_cell_volume 12416.9(3)
_computing_cell_refinement 'CrysAlis, (Oxford Diffraction, 2002)'
_computing_data_collection 'Xcalibur, (Oxford Diffraction, 2002)'
_computing_data_reduction 'CrysAlis, (Oxford Diffraction, 2002)'
_computing_molecular_graphics 'CAMERON (Watkin et al., 1996)'
_computing_publication_material 'CRYSTALS (Betteridge et al., 2003)'
_computing_structure_refinement 'CRYSTALS (Betteridge et al., 2003)'
_computing_structure_solution 'Superflip (Palatinus & Chapuis, 2007)'
_diffrn_ambient_pressure 101
_diffrn_ambient_temperature 180
_diffrn_measured_fraction_theta_full 0.996
_diffrn_measured_fraction_theta_max 0.980
_diffrn_measurement_device Area
_diffrn_measurement_device_type 'Oxford Diffraction XCALIBUR'
_diffrn_measurement_method \w
_diffrn_radiation_monochromator graphite
_diffrn_radiation_type 'Cu K\a'
_diffrn_radiation_wavelength 1.54180
_diffrn_reflns_av_R_equivalents 0.031
_diffrn_reflns_limit_h_max 23
_diffrn_reflns_limit_h_min -22
_diffrn_reflns_limit_k_max 42
_diffrn_reflns_limit_k_min -72
_diffrn_reflns_limit_l_max 14
_diffrn_reflns_limit_l_min -13
_diffrn_reflns_number 51154
_diffrn_reflns_theta_full 71.405
_diffrn_reflns_theta_max 75.963
_diffrn_reflns_theta_min 4.446
_diffrn_standards_number 0
_exptl_absorpt_coefficient_mu 0.576
_exptl_absorpt_correction_T_max 0.83
_exptl_absorpt_correction_T_min 0.71
_exptl_absorpt_correction_type multi-scan
_exptl_absorpt_process_details 'CrysAlis, (Oxford Diffraction, 2002)'
_exptl_crystal_colour colourless
_exptl_crystal_density_diffrn 1.152
_exptl_crystal_density_method 'not measured'
_exptl_crystal_description prism
_exptl_crystal_F_000 4656
_exptl_crystal_size_max 0.690
_exptl_crystal_size_mid 0.410
_exptl_crystal_size_min 0.320
_refine_diff_density_max 0.32
_refine_diff_density_min -0.20
_refine_ls_abs_structure_details 'Flack (1983), 5045 Friedel-pairs'
_refine_ls_abs_structure_Flack 0.39(15)
_refine_ls_extinction_method None
_refine_ls_goodness_of_fit_ref 0.8818
_refine_ls_hydrogen_treatment constr
_refine_ls_matrix_type full
_refine_ls_number_parameters 1517
_refine_ls_number_reflns 18855
_refine_ls_number_restraints 139
_refine_ls_R_factor_all 0.0526
_refine_ls_R_factor_gt 0.0507
_refine_ls_shift/su_max 0.0038762
_refine_ls_shift/su_mean 0.0001256
_refine_ls_structure_factor_coef Fsqd
_refine_ls_weighting_details
;
 Method, part 1, Chebychev polynomial, (Watkin, 1994, Prince, 1982) 
 [weight] = 1.0/[A~0~*T~0~(x)+A~1~*T~1~(x) ... +A~n-1~]*T~n-1~(x)] 
 where A~i~ are the Chebychev coefficients listed below and x= Fcalc/Fmax 
 Method = Robust Weighting (Prince, 1982) 
 W = [weight] * [1-(deltaF/6*sigmaF)^2^]^2^ 
 A~i~ are: 
 0.121E+04 0.202E+04 0.122E+04 488. 105. 
;
_refine_ls_weighting_scheme calc
_refine_ls_wR_factor_all 0.1289
_refine_ls_wR_factor_gt 0.1271
_refine_ls_wR_factor_ref 0.1288
_reflns_limit_h_max 23
_reflns_limit_h_min 0
_reflns_limit_k_max 42
_reflns_limit_k_min -72
_reflns_limit_l_max 14
_reflns_limit_l_min 0
_reflns_number_gt 18006
_reflns_number_total 18918
_reflns_threshold_expression I>2.0\s(I)
_oxford_diffrn_Wilson_B_factor 3.61
_oxford_diffrn_Wilson_scale 0.59
_oxford_refine_ls_r_factor_ref 0.0526
_oxford_refine_ls_scale 1.469(4)
_oxford_reflns_number_all 18857
_oxford_reflns_threshold_expression_ref I>0.0\s(I)
_cod_data_source_file ol5b01200_si_004.cif
_cod_data_source_block 6b
_cod_depositor_comments
;
The following automatic conversions were performed:

'_atom_sites_solution_primary' value 'Other' changed to 'other'
according to
/usr/data/users/saulius/crontab/automatic-downloads/rss-feeds/ACS/lib/dictionaries/cif_core.dic
dictionary named 'cif_core.dic' version 2.4.2 from 2011-04-26.

Automatic conversion script
Id: cif_fix_values 3271 2015-04-21 07:52:19Z andrius 

 Adding full bibliography for 1519652--1519654.cif.
;
_cod_original_sg_symbol_H-M 'P n 21 a '
_cod_original_formula_sum 'C47 H59 N1 O5'
_cod_database_code 1519652

loop_
_symmetry_equiv_pos_as_xyz
x,y,z
x+1/2,y,-z+1/2
-x,y+1/2,-z
-x+1/2,y+1/2,z+1/2

loop_
_atom_site_label
_atom_site_type_symbol
_atom_site_fract_x
_atom_site_fract_y
_atom_site_fract_z
_atom_site_U_iso_or_equiv
_atom_site_occupancy
_atom_site_adp_type
_atom_site_refinement_flags_posn
_atom_site_refinement_flags_adp
_atom_site_refinement_flags_occupancy
_atom_site_disorder_assembly
_atom_site_disorder_group
C1 C 0.21076(17) 0.68651(6) 0.2603(3) 0.0480 1.0000 Uani . . . . .
C2 C 0.14418(16) 0.69958(7) 0.2178(3) 0.0499 1.0000 Uani . . . . .
C3 C 0.12255(14) 0.71696(6) 0.3089(2) 0.0437 1.0000 Uani . . . . .
C4 C 0.08687(16) 0.70981(7) 0.4090(3) 0.0494 1.0000 Uani . . . . .
C5 C 0.08205(15) 0.72396(6) 0.5051(2) 0.0454 1.0000 Uani . . . . .
C6 C 0.11537(14) 0.74542(6) 0.5042(2) 0.0411 1.0000 Uani . . . . .
C7 C 0.14593(14) 0.75384(6) 0.4017(2) 0.0396 1.0000 Uani . . . . .
C8 C 0.18805(17) 0.77609(6) 0.4051(2) 0.0456 1.0000 Uani . . . . .
C9 C 0.23683(16) 0.77456(6) 0.5097(2) 0.0426 1.0000 Uani . . . . .
C10 C 0.20851(15) 0.76551(6) 0.6126(2) 0.0424 1.0000 Uani . . . . .
C11 C 0.25550(17) 0.76044(7) 0.7025(2) 0.0502 1.0000 Uani . . . . .
C12 C 0.32992(17) 0.76158(7) 0.6856(3) 0.0532 1.0000 Uani . . . . .
C13 C 0.35892(17) 0.76952(7) 0.5817(3) 0.0518 1.0000 Uani . . . . .
C14 C 0.43837(17) 0.76582(8) 0.5525(3) 0.0606 1.0000 Uani . . . . .
C15 C 0.45376(15) 0.74073(8) 0.5243(3) 0.0550 1.0000 Uani . . . . .
C16 C 0.49363(18) 0.72741(10) 0.6020(3) 0.0676 1.0000 Uani . . . . .
C17 C 0.5091(2) 0.70495(11) 0.5789(3) 0.0803 1.0000 Uani . . . . .
C18 C 0.48451(19) 0.69424(9) 0.4784(3) 0.0704 1.0000 Uani . . . . .
C19 C 0.44327(15) 0.70684(8) 0.3989(3) 0.0537 1.0000 Uani . . . . .
C20 C 0.41629(17) 0.69539(7) 0.2887(3) 0.0552 1.0000 Uani . . . . .
C21 C 0.34083(17) 0.68477(7) 0.2986(3) 0.0499 1.0000 Uani . . . . .
C22 C 0.3293(2) 0.66546(7) 0.3652(3) 0.0595 1.0000 Uani . . . . .
C23 C 0.2605(2) 0.65635(7) 0.3799(3) 0.0636 1.0000 Uani . . . . .
C24 C 0.2017(2) 0.66716(7) 0.3291(3) 0.0577 1.0000 Uani . . . . .
C25 C 0.14667(13) 0.73966(6) 0.3043(2) 0.0396 1.0000 Uani . . . . .
C26 C 0.31061(18) 0.77801(6) 0.5001(2) 0.0472 1.0000 Uani . . . . .
C27 C 0.42958(14) 0.72990(7) 0.4230(2) 0.0474 1.0000 Uani . . . . .
C28 C 0.28151(16) 0.69449(6) 0.2421(3) 0.0451 1.0000 Uani . . . . .
C29 C 0.12779(15) 0.75950(6) 0.6147(2) 0.0427 1.0000 Uani . . . . .
O30 O 0.10985(12) 0.74631(5) 0.71492(16) 0.0507 1.0000 Uani . . . . .
C31 C 0.07767(18) 0.78043(7) 0.6215(3) 0.0525 1.0000 Uani . . . . .
C32 C 0.0926(2) 0.79623(8) 0.7221(3) 0.0627 1.0000 Uani . . . . .
C33 C 0.0395(3) 0.81564(10) 0.7317(5) 0.0947 1.0000 Uani . . . . .
C34 C 0.0531(4) 0.83124(15) 0.8338(8) 0.1572 1.0000 Uani . . . . .
O35 O 0.17592(10) 0.74827(4) 0.20272(15) 0.0448 1.0000 Uani . . . . .
C36 C 0.12101(19) 0.75564(10) 0.1244(3) 0.0748 1.0000 Uani . . . . .
C37 C 0.1530(3) 0.76415(11) 0.0165(4) 0.0854 1.0000 Uani . . . . .
C38 C 0.1973(3) 0.78508(13) 0.0281(5) 0.1109 1.0000 Uani . . . . .
O39 O 0.33687(13) 0.78912(4) 0.40233(18) 0.0567 1.0000 Uani D U . . .
C40 C 0.3745(3) 0.81038(10) 0.4164(7) 0.0675 0.483(9) Uani D U P 1 1
C41 C 0.3244(6) 0.82998(9) 0.3850(8) 0.0909 0.483(9) Uani D U P 1 1
C42 C 0.3111(7) 0.8296(3) 0.2545(9) 0.0964 0.483(9) Uani D U P 1 1
C340 C 0.3388(5) 0.81378(8) 0.4288(5) 0.0713 0.517(9) Uani D U P 1 2
C341 C 0.3513(3) 0.82731(11) 0.3174(7) 0.0722 0.517(9) Uani D U P 1 2
C342 C 0.2799(5) 0.8288(2) 0.2508(8) 0.0813 0.517(9) Uani D U P 1 2
O43 O 0.38711(9) 0.74266(5) 0.34691(16) 0.0451 1.0000 Uani . . . . .
C44 C 0.42811(16) 0.75371(7) 0.2560(3) 0.0517 1.0000 Uani . . . . .
C45 C 0.37479(16) 0.76310(7) 0.1688(3) 0.0497 1.0000 Uani . . . . .
C46 C 0.4135(3) 0.77235(10) 0.0634(4) 0.0830 1.0000 Uani . . . . .
O47 O 0.29278(11) 0.71295(4) 0.1697(2) 0.0508 1.0000 Uani . . . . .
C48 C 0.2906(2) 0.70887(8) 0.0490(3) 0.0689 1.0000 Uani . . . . .
C49 C 0.3633(3) 0.70113(11) 0.0033(4) 0.0885 1.0000 Uani . . . . .
C50 C 0.3635(3) 0.69955(14) -0.1257(4) 0.1089 1.0000 Uani . . . . .
C101 C 0.54131(13) 0.41659(6) -0.0178(2) 0.0435 1.0000 Uani . . . . .
C102 C 0.55800(15) 0.39163(7) -0.0457(3) 0.0506 1.0000 Uani . . . . .
C103 C 0.63746(15) 0.38808(6) -0.0766(2) 0.0421 1.0000 Uani . . . . .
C104 C 0.66623(16) 0.39546(6) -0.1811(2) 0.0440 1.0000 Uani . . . . .
C105 C 0.74046(15) 0.39667(6) -0.1996(2) 0.0416 1.0000 Uani . . . . .
C106 C 0.78780(14) 0.39188(5) -0.1093(2) 0.0367 1.0000 Uani . . . . .
C107 C 0.76057(14) 0.38325(5) -0.0054(2) 0.0359 1.0000 Uani . . . . .
C108 C 0.80938(15) 0.38242(6) 0.0995(2) 0.0379 1.0000 Uani . . . . .
C109 C 0.85039(13) 0.40499(5) 0.1002(2) 0.0367 1.0000 Uani . . . . .
C110 C 0.88106(13) 0.41286(6) -0.0035(2) 0.0379 1.0000 Uani . . . . .
C111 C 0.91432(15) 0.43414(6) -0.0059(2) 0.0433 1.0000 Uani . . . . .
C112 C 0.90945(15) 0.44893(6) 0.0884(2) 0.0417 1.0000 Uani . . . . .
C113 C 0.87246(13) 0.44232(6) 0.1882(2) 0.0370 1.0000 Uani . . . . .
C114 C 0.85062(15) 0.46072(6) 0.2768(2) 0.0425 1.0000 Uani . . . . .
C115 C 0.78349(14) 0.47296(5) 0.2322(2) 0.0377 1.0000 Uani . . . . .
C116 C 0.79057(16) 0.49124(6) 0.1545(2) 0.0422 1.0000 Uani . . . . .
C117 C 0.73032(17) 0.50086(6) 0.1025(2) 0.0460 1.0000 Uani . . . . .
C118 C 0.66206(16) 0.49181(6) 0.1219(2) 0.0446 1.0000 Uani . . . . .
C119 C 0.65223(14) 0.47358(6) 0.1992(2) 0.0389 1.0000 Uani . . . . .
C120 C 0.57812(15) 0.46246(7) 0.2155(2) 0.0463 1.0000 Uani . . . . .
C121 C 0.55018(13) 0.45052(6) 0.1073(2) 0.0414 1.0000 Uani . . . . .
C122 C 0.50637(14) 0.46276(7) 0.0294(2) 0.0471 1.0000 Uani . . . . .
C123 C 0.48132(14) 0.45224(7) -0.0700(3) 0.0514 1.0000 Uani . . . . .
C124 C 0.49906(14) 0.42957(7) -0.0939(2) 0.0495 1.0000 Uani . . . . .
C125 C 0.68613(15) 0.37952(6) 0.0050(2) 0.0386 1.0000 Uani . . . . .
C126 C 0.84878(13) 0.41956(6) 0.1958(2) 0.0371 1.0000 Uani . . . . .
C127 C 0.71328(15) 0.46544(5) 0.2596(2) 0.0380 1.0000 Uani . . . . .
C128 C 0.56590(13) 0.42762(6) 0.0827(2) 0.0395 1.0000 Uani . . . . .
C129 C 0.86849(14) 0.39832(6) -0.1120(2) 0.0383 1.0000 Uani . . . . .
O130 O 0.88538(10) 0.41103(4) -0.21377(15) 0.0444 1.0000 Uani . . . . .
C131 C 0.91893(16) 0.37745(6) -0.1179(3) 0.0454 1.0000 Uani . . . . .
C132 C 0.90527(18) 0.36155(7) -0.2192(3) 0.0579 1.0000 Uani . . . . .
C133 C 0.9600(3) 0.34258(9) -0.2291(5) 0.0856 1.0000 Uani . . . . .
C134 C 0.9490(4) 0.32688(14) -0.3300(7) 0.1476 1.0000 Uani . . . . .
O135 O 0.66094(12) 0.36883(4) 0.10408(17) 0.0493 1.0000 Uani D U . . .
C136 C 0.6593(5) 0.34405(8) 0.0813(5) 0.0663 0.532(9) Uani D U P 3 1
C137 C 0.6502(3) 0.33121(11) 0.1949(7) 0.0740 0.532(9) Uani D U P 3 1
C138 C 0.7243(5) 0.3285(3) 0.2519(9) 0.0869 0.532(9) Uani D U P 3 1
C436 C 0.6255(3) 0.34704(10) 0.0922(7) 0.0589 0.468(9) Uani D U P 3 2
C437 C 0.6786(5) 0.32813(9) 0.1215(8) 0.0833 0.468(9) Uani D U P 3 2
C438 C 0.6942(7) 0.3288(3) 0.2515(9) 0.0851 0.468(9) Uani D U P 3 2
O139 O 0.81794(10) 0.41140(4) 0.29606(14) 0.0413 1.0000 Uani . . . . .
C140 C 0.8704(2) 0.40652(10) 0.3831(3) 0.0826 1.0000 Uani . . . . .
C141 C 0.8390(3) 0.39562(11) 0.4830(4) 0.0887 1.0000 Uani . . . . .
C142 C 0.8027(3) 0.37356(12) 0.4698(5) 0.1059 1.0000 Uani . . . . .
O143 O 0.70308(10) 0.44919(4) 0.34546(15) 0.0456 1.0000 Uani D U . . .
C144 C 0.7169(5) 0.45891(13) 0.4596(4) 0.0662 0.465(8) Uani D U P 2 1
C145 C 0.6807(4) 0.44364(15) 0.5513(4) 0.0777 0.465(8) Uani D U P 2 1
C146 C 0.5990(4) 0.44858(18) 0.5527(6) 0.0671 0.465(8) Uani D U P 2 1
C444 C 0.6760(4) 0.46017(6) 0.4482(4) 0.0515 0.535(8) Uani D U P 2 2
C445 C 0.6411(5) 0.44200(9) 0.5251(5) 0.0669 0.535(8) Uani D U P 2 2
C446 C 0.6121(4) 0.45367(13) 0.6341(5) 0.0694 0.535(8) Uani D U P 2 2
O147 O 0.61006(9) 0.41558(4) 0.15802(15) 0.0417 1.0000 Uani . . . . .
C148 C 0.57136(15) 0.40430(7) 0.2498(3) 0.0476 1.0000 Uani . . . . .
C149 C 0.62687(17) 0.39577(7) 0.3362(2) 0.0512 1.0000 Uani . . . . .
C150 C 0.5898(3) 0.38491(9) 0.4409(3) 0.0749 1.0000 Uani . . . . .
C201 C 0.80068(12) 0.54438(5) -0.5168(2) 0.0335 1.0000 Uani . . . . .
C202 C 0.79347(13) 0.56291(6) -0.6090(2) 0.0378 1.0000 Uani . . . . .
C203 C 0.71484(12) 0.56673(5) -0.64240(18) 0.0335 1.0000 Uani . . . . .
C204 C 0.67643(13) 0.55051(5) -0.70743(18) 0.0357 1.0000 Uani . . . . .
C205 C 0.60186(13) 0.55238(5) -0.72313(19) 0.0358 1.0000 Uani . . . . .
C206 C 0.56317(13) 0.56950(5) -0.66546(18) 0.0336 1.0000 Uani . . . . .
C207 C 0.60126(12) 0.58608(5) -0.60221(19) 0.0323 1.0000 Uani . . . . .
C208 C 0.55992(13) 0.60143(5) -0.5192(2) 0.0374 1.0000 Uani . . . . .
C209 C 0.50727(12) 0.58562(5) -0.4580(2) 0.0340 1.0000 Uani . . . . .
C210 C 0.46712(12) 0.56996(5) -0.52379(19) 0.0348 1.0000 Uani . . . . .
C211 C 0.42649(12) 0.55303(6) -0.4682(2) 0.0392 1.0000 Uani . . . . .
C212 C 0.43225(12) 0.55046(6) -0.3495(2) 0.0394 1.0000 Uani . . . . .
C213 C 0.47547(12) 0.56496(6) -0.2828(2) 0.0385 1.0000 Uani . . . . .
C214 C 0.49230(13) 0.55896(7) -0.1577(2) 0.0471 1.0000 Uani . . . . .
C215 C 0.54905(13) 0.54000(6) -0.1570(2) 0.0415 1.0000 Uani . . . . .
C216 C 0.52845(15) 0.51716(7) -0.1715(3) 0.0513 1.0000 Uani . . . . .
C217 C 0.57898(16) 0.49972(7) -0.1896(3) 0.0546 1.0000 Uani . . . . .
C218 C 0.65227(15) 0.50548(6) -0.1987(3) 0.0470 1.0000 Uani . . . . .
C219 C 0.67530(13) 0.52802(6) -0.1827(2) 0.0374 1.0000 Uani . . . . .
C220 C 0.75483(13) 0.53401(6) -0.1964(2) 0.0381 1.0000 Uani . . . . .
C221 C 0.78244(12) 0.53045(5) -0.3196(2) 0.0324 1.0000 Uani . . . . .
C222 C 0.81309(13) 0.50935(5) -0.3522(2) 0.0402 1.0000 Uani . . . . .
C223 C 0.83733(15) 0.50585(6) -0.4637(3) 0.0457 1.0000 Uani . . . . .
C224 C 0.83099(14) 0.52308(6) -0.5450(2) 0.0421 1.0000 Uani . . . . .
C225 C 0.67626(12) 0.58545(5) -0.59927(18) 0.0319 1.0000 Uani . . . . .
C226 C 0.50904(12) 0.58339(5) -0.3383(2) 0.0365 1.0000 Uani . . . . .
C227 C 0.62369(13) 0.54477(6) -0.1547(2) 0.0378 1.0000 Uani . . . . .
C228 C 0.77674(11) 0.54771(5) -0.40255(19) 0.0311 1.0000 Uani . . . . .
C229 C 0.48028(13) 0.56949(5) -0.65497(19) 0.0348 1.0000 Uani . . . . .
O230 O 0.44833(9) 0.54986(4) -0.70793(15) 0.0414 1.0000 Uani . . . . .
C231 C 0.44514(13) 0.59013(6) -0.7171(2) 0.0399 1.0000 Uani . . . . .
C232 C 0.46898(15) 0.59288(6) -0.8422(2) 0.0450 1.0000 Uani . . . . .
C233 C 0.44052(18) 0.61427(7) -0.9008(3) 0.0600 1.0000 Uani . . . . .
C234 C 0.4715(4) 0.63623(9) -0.8539(4) 0.1087 1.0000 Uani . . . . .
O235 O 0.71285(9) 0.60324(4) -0.54405(14) 0.0353 1.0000 Uani . . . . .
C236 C 0.72489(16) 0.62250(6) -0.6187(2) 0.0440 1.0000 Uani . . . . .
C237 C 0.74969(18) 0.64257(6) -0.5460(3) 0.0516 1.0000 Uani . . . . .
C238 C 0.6877(2) 0.65337(7) -0.4756(4) 0.0674 1.0000 Uani . . . . .
O239 O 0.55095(10) 0.59856(4) -0.27394(15) 0.0429 1.0000 Uani . . . . .
C240 C 0.51589(19) 0.61974(6) -0.2505(3) 0.0543 1.0000 Uani . . . . .
C241 C 0.5661(2) 0.63414(8) -0.1767(3) 0.0697 1.0000 Uani . . . . .
C242 C 0.5321(4) 0.65759(9) -0.1511(5) 0.1023 1.0000 Uani . . . . .
O243 O 0.64778(9) 0.56643(4) -0.12096(13) 0.0396 1.0000 Uani . . . . .
C244 C 0.64317(16) 0.56837(7) 0.0035(2) 0.0534 1.0000 Uani . . . . .
C245 C 0.68369(16) 0.58946(7) 0.0421(3) 0.0538 1.0000 Uani . . . . .
C246 C 0.76493(17) 0.58627(8) 0.0409(3) 0.0603 1.0000 Uani . . . . .
O247 O 0.74463(8) 0.56835(4) -0.37285(14) 0.0335 1.0000 Uani . . . . .
C248 C 0.79415(13) 0.58541(5) -0.3280(2) 0.0378 1.0000 Uani . . . . .
C249 C 0.75010(15) 0.60447(6) -0.2733(2) 0.0413 1.0000 Uani . . . . .
C250 C 0.7987(2) 0.62333(7) -0.2247(3) 0.0620 1.0000 Uani . . . . .
C901 C 0.2759(2) 0.70672(10) 0.5621(4) 0.0786 1.0000 Uani . . . . .
C902 C 0.2270(2) 0.70239(9) 0.6582(4) 0.0706 1.0000 Uani . . . . .
N903 N 0.1871(2) 0.69956(9) 0.7299(4) 0.0941 1.0000 Uani . . . . .
C904 C 0.71746(19) 0.44794(7) -0.0498(3) 0.0567 1.0000 Uani . . . . .
C905 C 0.76452(19) 0.45236(6) -0.1479(3) 0.0552 1.0000 Uani . . . . .
N906 N 0.8011(2) 0.45570(7) -0.2248(3) 0.0796 1.0000 Uani . . . . .
C907 C 0.60544(19) 0.52442(8) -0.4660(3) 0.0593 1.0000 Uani . . . . .
C908 C 0.54990(17) 0.51343(6) -0.5366(3) 0.0500 1.0000 Uani . . . . .
N909 N 0.50609(17) 0.50537(6) -0.5934(3) 0.0648 1.0000 Uani . . . . .
H21 H 0.1559 0.7078 0.1442 0.0642 1.0000 Uiso R . . . .
H22 H 0.1036 0.6886 0.2053 0.0646 1.0000 Uiso R . . . .
H41 H 0.0675 0.6943 0.4122 0.0619 1.0000 Uiso R . . . .
H51 H 0.0564 0.7189 0.5719 0.0575 1.0000 Uiso R . . . .
H82 H 0.1550 0.7898 0.4118 0.0601 1.0000 Uiso R . . . .
H81 H 0.2166 0.7782 0.3348 0.0591 1.0000 Uiso R . . . .
H111 H 0.2357 0.7557 0.7767 0.0650 1.0000 Uiso R . . . .
H121 H 0.3621 0.7567 0.7473 0.0688 1.0000 Uiso R . . . .
H142 H 0.4700 0.7706 0.6191 0.0712 1.0000 Uiso R . . . .
H141 H 0.4511 0.7756 0.4824 0.0716 1.0000 Uiso R . . . .
H161 H 0.5112 0.7344 0.6730 0.0828 1.0000 Uiso R . . . .
H171 H 0.5382 0.6964 0.6299 0.0989 1.0000 Uiso R . . . .
H181 H 0.4933 0.6783 0.4627 0.0895 1.0000 Uiso R . . . .
H202 H 0.4152 0.7072 0.2270 0.0685 1.0000 Uiso R . . . .
H201 H 0.4495 0.6828 0.2691 0.0686 1.0000 Uiso R . . . .
H221 H 0.3700 0.6585 0.4048 0.0775 1.0000 Uiso R . . . .
H231 H 0.2524 0.6429 0.4243 0.0784 1.0000 Uiso R . . . .
H241 H 0.1521 0.6619 0.3414 0.0741 1.0000 Uiso R . . . .
H311 H 0.0836 0.7897 0.5492 0.0646 1.0000 Uiso R . . . .
H312 H 0.0271 0.7749 0.6284 0.0658 1.0000 Uiso R . . . .
H321 H 0.1423 0.8022 0.7110 0.0786 1.0000 Uiso R . . . .
H322 H 0.0915 0.7870 0.7946 0.0783 1.0000 Uiso R . . . .
H332 H 0.0403 0.8251 0.6604 0.1248 1.0000 Uiso R . . . .
H331 H -0.0089 0.8080 0.7409 0.1242 1.0000 Uiso R . . . .
H361 H 0.0958 0.7699 0.1568 0.1003 1.0000 Uiso R . . . .
H362 H 0.0841 0.7430 0.1106 0.0994 1.0000 Uiso R . . . .
H371 H 0.1124 0.7674 -0.0371 0.1345 1.0000 Uiso R . . . .
H372 H 0.1858 0.7513 -0.0102 0.1352 1.0000 Uiso R . . . .
H382 H 0.2130 0.7916 -0.0474 0.1792 1.0000 Uiso R . . . .
H381 H 0.1642 0.7962 0.0689 0.1795 1.0000 Uiso R . . . .
H383 H 0.2399 0.7825 0.0788 0.1792 1.0000 Uiso R . . . .
H402 H 0.3911 0.8117 0.4977 0.0841 0.483(9) Uiso R . P 1 1
H401 H 0.4173 0.8104 0.3659 0.0838 0.483(9) Uiso R . P 1 1
H411 H 0.3462 0.8451 0.4078 0.1134 0.483(9) Uiso R . P 1 1
H412 H 0.2780 0.8273 0.4251 0.1133 0.483(9) Uiso R . P 1 1
H421 H 0.2771 0.8422 0.2374 0.1385 0.483(9) Uiso R . P 1 1
H422 H 0.3565 0.8330 0.2165 0.1383 0.483(9) Uiso R . P 1 1
H423 H 0.2938 0.8141 0.2311 0.1381 0.483(9) Uiso R . P 1 1
H3401 H 0.3776 0.8169 0.4854 0.0874 0.517(9) Uiso R . P 1 2
H3402 H 0.2920 0.8178 0.4635 0.0870 0.517(9) Uiso R . P 1 2
H3412 H 0.3666 0.8433 0.3348 0.0852 0.517(9) Uiso R . P 1 2
H3411 H 0.3886 0.8192 0.2706 0.0854 0.517(9) Uiso R . P 1 2
H3421 H 0.2774 0.8441 0.2114 0.1145 0.517(9) Uiso R . P 1 2
H3423 H 0.2396 0.8270 0.3048 0.1144 0.517(9) Uiso R . P 1 2
H3422 H 0.2806 0.8158 0.1953 0.1141 0.517(9) Uiso R . P 1 2
H441 H 0.4587 0.7665 0.2888 0.0676 1.0000 Uiso R . . . .
H442 H 0.4587 0.7421 0.2164 0.0679 1.0000 Uiso R . . . .
H452 H 0.3442 0.7758 0.2038 0.0642 1.0000 Uiso R . . . .
H451 H 0.3439 0.7495 0.1484 0.0639 1.0000 Uiso R . . . .
H461 H 0.3770 0.7802 0.0186 0.1260 1.0000 Uiso R . . . .
H463 H 0.4502 0.7839 0.0896 0.1262 1.0000 Uiso R . . . .
H462 H 0.4349 0.7594 0.0207 0.1269 1.0000 Uiso R . . . .
H481 H 0.2763 0.7235 0.0082 0.0961 1.0000 Uiso R . . . .
H482 H 0.2534 0.6965 0.0343 0.0955 1.0000 Uiso R . . . .
H491 H 0.4013 0.7128 0.0254 0.1187 1.0000 Uiso R . . . .
H492 H 0.3719 0.6856 0.0409 0.1186 1.0000 Uiso R . . . .
H502 H 0.4103 0.6927 -0.1479 0.1844 1.0000 Uiso R . . . .
H501 H 0.3596 0.7155 -0.1540 0.1847 1.0000 Uiso R . . . .
H503 H 0.3223 0.6898 -0.1495 0.1844 1.0000 Uiso R . . . .
H1022 H 0.5274 0.3868 -0.1125 0.0639 1.0000 Uiso R . . . .
H1021 H 0.5440 0.3814 0.0216 0.0649 1.0000 Uiso R . . . .
H1041 H 0.6331 0.4002 -0.2427 0.0567 1.0000 Uiso R . . . .
H1051 H 0.7608 0.4010 -0.2761 0.0534 1.0000 Uiso R . . . .
H1081 H 0.8445 0.3693 0.0949 0.0500 1.0000 Uiso R . . . .
H1082 H 0.7802 0.3808 0.1693 0.0490 1.0000 Uiso R . . . .
H1111 H 0.9391 0.4391 -0.0737 0.0549 1.0000 Uiso R . . . .
H1121 H 0.9318 0.4640 0.0856 0.0519 1.0000 Uiso R . . . .
H1141 H 0.8906 0.4721 0.2847 0.0530 1.0000 Uiso R . . . .
H1142 H 0.8395 0.4533 0.3545 0.0520 1.0000 Uiso R . . . .
H1161 H 0.8386 0.4972 0.1384 0.0557 1.0000 Uiso R . . . .
H1171 H 0.7345 0.5138 0.0499 0.0586 1.0000 Uiso R . . . .
H1181 H 0.6186 0.4973 0.0808 0.0572 1.0000 Uiso R . . . .
H1201 H 0.5438 0.4747 0.2381 0.0607 1.0000 Uiso R . . . .
H1202 H 0.5815 0.4511 0.2795 0.0605 1.0000 Uiso R . . . .
H1221 H 0.4943 0.4785 0.0466 0.0604 1.0000 Uiso R . . . .
H1231 H 0.4524 0.4605 -0.1235 0.0666 1.0000 Uiso R . . . .
H1241 H 0.4807 0.4227 -0.1654 0.0625 1.0000 Uiso R . . . .
H1311 H 0.9700 0.3831 -0.1266 0.0577 1.0000 Uiso R . . . .
H1312 H 0.9124 0.3686 -0.0458 0.0566 1.0000 Uiso R . . . .
H1321 H 0.9085 0.3707 -0.2912 0.0736 1.0000 Uiso R . . . .
H1322 H 0.8559 0.3551 -0.2098 0.0737 1.0000 Uiso R . . . .
H1332 H 1.0079 0.3508 -0.2358 0.1074 1.0000 Uiso R . . . .
H1331 H 0.9577 0.3328 -0.1589 0.1083 1.0000 Uiso R . . . .
H1341 H 0.9748 0.3120 -0.3198 0.2110 1.0000 Uiso R . . . .
H1343 H 0.9668 0.3352 -0.3983 0.2114 1.0000 Uiso R . . . .
H1342 H 0.8976 0.3236 -0.3405 0.2112 1.0000 Uiso R . . . .
H1361 H 0.7039 0.3393 0.0416 0.0853 0.532(9) Uiso R . P 3 1
H1362 H 0.6158 0.3410 0.0342 0.0857 0.532(9) Uiso R . P 3 1
H1371 H 0.6181 0.3406 0.2475 0.0967 0.532(9) Uiso R . P 3 1
H1372 H 0.6294 0.3154 0.1798 0.0964 0.532(9) Uiso R . P 3 1
H1382 H 0.7186 0.3190 0.3236 0.1294 0.532(9) Uiso R . P 3 1
H1381 H 0.7450 0.3441 0.2705 0.1294 0.532(9) Uiso R . P 3 1
H1383 H 0.7555 0.3203 0.1955 0.1293 0.532(9) Uiso R . P 3 1
H4362 H 0.6088 0.3457 0.0121 0.0732 0.468(9) Uiso R . P 3 2
H4361 H 0.5826 0.3467 0.1413 0.0728 0.468(9) Uiso R . P 3 2
H4371 H 0.7243 0.3305 0.0817 0.0872 0.468(9) Uiso R . P 3 2
H4372 H 0.6575 0.3130 0.1010 0.0873 0.468(9) Uiso R . P 3 2
H4381 H 0.7135 0.3137 0.2764 0.1103 0.468(9) Uiso R . P 3 2
H4383 H 0.7267 0.3416 0.2704 0.1103 0.468(9) Uiso R . P 3 2
H4382 H 0.6492 0.3313 0.2929 0.1101 0.468(9) Uiso R . P 3 2
H1401 H 0.8984 0.4207 0.4023 0.1062 1.0000 Uiso R . . . .
H1402 H 0.9018 0.3942 0.3542 0.1079 1.0000 Uiso R . . . .
H1411 H 0.8792 0.3935 0.5394 0.1147 1.0000 Uiso R . . . .
H1412 H 0.8005 0.4076 0.5098 0.1154 1.0000 Uiso R . . . .
H1442 H 0.6943 0.4744 0.4673 0.0741 0.465(8) Uiso R . P 2 1
H1441 H 0.7694 0.4596 0.4730 0.0741 0.465(8) Uiso R . P 2 1
H1451 H 0.7004 0.4472 0.6286 0.0903 0.465(8) Uiso R . P 2 1
H1452 H 0.6905 0.4270 0.5329 0.0906 0.465(8) Uiso R . P 2 1
H1461 H 0.5772 0.4399 0.6153 0.0960 0.465(8) Uiso R . P 2 1
H1462 H 0.5892 0.4649 0.5636 0.0962 0.465(8) Uiso R . P 2 1
H1463 H 0.5773 0.4435 0.4795 0.0963 0.465(8) Uiso R . P 2 1
H4441 H 0.7142 0.4680 0.4907 0.0635 0.535(8) Uiso R . P 2 2
H4442 H 0.6398 0.4719 0.4292 0.0631 0.535(8) Uiso R . P 2 2
H4452 H 0.6745 0.4292 0.5449 0.0808 0.535(8) Uiso R . P 2 2
H4451 H 0.6007 0.4346 0.4821 0.0805 0.535(8) Uiso R . P 2 2
H4461 H 0.6166 0.4430 0.6977 0.0982 0.535(8) Uiso R . P 2 2
H4463 H 0.6396 0.4675 0.6507 0.0981 0.535(8) Uiso R . P 2 2
H4462 H 0.5619 0.4577 0.6229 0.0981 0.535(8) Uiso R . P 2 2
H1481 H 0.5396 0.4160 0.2883 0.0627 1.0000 Uiso R . . . .
H1482 H 0.5426 0.3911 0.2199 0.0627 1.0000 Uiso R . . . .
H1491 H 0.6572 0.4092 0.3646 0.0696 1.0000 Uiso R . . . .
H1492 H 0.6575 0.3837 0.2965 0.0689 1.0000 Uiso R . . . .
H1502 H 0.6254 0.3831 0.5030 0.1192 1.0000 Uiso R . . . .
H1501 H 0.5476 0.3943 0.4626 0.1199 1.0000 Uiso R . . . .
H1503 H 0.5749 0.3692 0.4137 0.1190 1.0000 Uiso R . . . .
H2022 H 0.8171 0.5778 -0.5801 0.0518 1.0000 Uiso R . . . .
H2021 H 0.8222 0.5576 -0.6790 0.0510 1.0000 Uiso R . . . .
H2041 H 0.7018 0.5373 -0.7402 0.0476 1.0000 Uiso R . . . .
H2051 H 0.5773 0.5417 -0.7728 0.0478 1.0000 Uiso R . . . .
H2081 H 0.5338 0.6137 -0.5601 0.0504 1.0000 Uiso R . . . .
H2082 H 0.5946 0.6079 -0.4624 0.0501 1.0000 Uiso R . . . .
H2111 H 0.3940 0.5434 -0.5106 0.0501 1.0000 Uiso R . . . .
H2121 H 0.4034 0.5386 -0.3111 0.0508 1.0000 Uiso R . . . .
H2141 H 0.5130 0.5725 -0.1202 0.0594 1.0000 Uiso R . . . .
H2142 H 0.4467 0.5539 -0.1173 0.0598 1.0000 Uiso R . . . .
H2161 H 0.4775 0.5131 -0.1682 0.0674 1.0000 Uiso R . . . .
H2171 H 0.5637 0.4840 -0.1947 0.0717 1.0000 Uiso R . . . .
H2181 H 0.6882 0.4938 -0.2153 0.0597 1.0000 Uiso R . . . .
H2201 H 0.7627 0.5507 -0.1743 0.0514 1.0000 Uiso R . . . .
H2202 H 0.7838 0.5239 -0.1435 0.0511 1.0000 Uiso R . . . .
H2221 H 0.8182 0.4975 -0.2926 0.0522 1.0000 Uiso R . . . .
H2231 H 0.8596 0.4911 -0.4848 0.0591 1.0000 Uiso R . . . .
H2241 H 0.8472 0.5207 -0.6244 0.0554 1.0000 Uiso R . . . .
H2311 H 0.4574 0.6044 -0.6718 0.0506 1.0000 Uiso R . . . .
H2312 H 0.3909 0.5878 -0.7174 0.0498 1.0000 Uiso R . . . .
H2322 H 0.5230 0.5928 -0.8425 0.0605 1.0000 Uiso R . . . .
H2321 H 0.4479 0.5793 -0.8822 0.0610 1.0000 Uiso R . . . .
H2331 H 0.4513 0.6139 -0.9858 0.0759 1.0000 Uiso R . . . .
H2332 H 0.3855 0.6147 -0.8897 0.0762 1.0000 Uiso R . . . .
H2341 H 0.4546 0.6493 -0.8992 0.1811 1.0000 Uiso R . . . .
H2342 H 0.5249 0.6355 -0.8552 0.1818 1.0000 Uiso R . . . .
H2343 H 0.4545 0.6381 -0.7747 0.1808 1.0000 Uiso R . . . .
H2361 H 0.7606 0.6186 -0.6815 0.0579 1.0000 Uiso R . . . .
H2362 H 0.6777 0.6269 -0.6551 0.0576 1.0000 Uiso R . . . .
H2372 H 0.7674 0.6548 -0.6014 0.0648 1.0000 Uiso R . . . .
H2371 H 0.7911 0.6374 -0.4930 0.0646 1.0000 Uiso R . . . .
H2381 H 0.7063 0.6654 -0.4229 0.1077 1.0000 Uiso R . . . .
H2383 H 0.6540 0.6607 -0.5313 0.1085 1.0000 Uiso R . . . .
H2382 H 0.6635 0.6411 -0.4310 0.1087 1.0000 Uiso R . . . .
H2401 H 0.5028 0.6281 -0.3240 0.0684 1.0000 Uiso R . . . .
H2402 H 0.4704 0.6168 -0.2031 0.0689 1.0000 Uiso R . . . .
H2411 H 0.6136 0.6366 -0.2180 0.0957 1.0000 Uiso R . . . .
H2412 H 0.5751 0.6261 -0.1004 0.0954 1.0000 Uiso R . . . .
H2422 H 0.5664 0.6672 -0.1065 0.1597 1.0000 Uiso R . . . .
H2421 H 0.5218 0.6644 -0.2276 0.1606 1.0000 Uiso R . . . .
H2423 H 0.4862 0.6557 -0.1070 0.1601 1.0000 Uiso R . . . .
H2442 H 0.5914 0.5694 0.0248 0.0712 1.0000 Uiso R . . . .
H2441 H 0.6643 0.5541 0.0395 0.0715 1.0000 Uiso R . . . .
H2451 H 0.6717 0.6028 -0.0096 0.0661 1.0000 Uiso R . . . .
H2452 H 0.6682 0.5934 0.1237 0.0661 1.0000 Uiso R . . . .
H2461 H 0.7889 0.6000 0.0707 0.0933 1.0000 Uiso R . . . .
H2462 H 0.7826 0.5837 -0.0385 0.0932 1.0000 Uiso R . . . .
H2463 H 0.7773 0.5732 0.0903 0.0938 1.0000 Uiso R . . . .
H2481 H 0.8263 0.5915 -0.3921 0.0519 1.0000 Uiso R . . . .
H2482 H 0.8260 0.5782 -0.2689 0.0515 1.0000 Uiso R . . . .
H2492 H 0.7156 0.6105 -0.3344 0.0536 1.0000 Uiso R . . . .
H2491 H 0.7206 0.5975 -0.2104 0.0533 1.0000 Uiso R . . . .
H2501 H 0.7694 0.6356 -0.1909 0.1005 1.0000 Uiso R . . . .
H2503 H 0.8294 0.6295 -0.2900 0.1005 1.0000 Uiso R . . . .
H2502 H 0.8304 0.6163 -0.1649 0.1000 1.0000 Uiso R . . . .
H9011 H 0.3167 0.6962 0.5696 0.1245 1.0000 Uiso R . . . .
H9013 H 0.2942 0.7224 0.5720 0.1250 1.0000 Uiso R . . . .
H9012 H 0.2535 0.7048 0.4867 0.1248 1.0000 Uiso R . . . .
H9041 H 0.7364 0.4572 0.0141 0.0904 1.0000 Uiso R . . . .
H9043 H 0.6677 0.4527 -0.0692 0.0896 1.0000 Uiso R . . . .
H9042 H 0.7222 0.4312 -0.0323 0.0902 1.0000 Uiso R . . . .
H9071 H 0.6359 0.5128 -0.4276 0.0952 1.0000 Uiso R . . . .
H9073 H 0.6376 0.5349 -0.5128 0.0947 1.0000 Uiso R . . . .
H9072 H 0.5808 0.5339 -0.4046 0.0948 1.0000 Uiso R . . . .
H1301 H 0.8590 0.4216 -0.2421 0.0729 1.0000 Uiso R . . . .
H2301 H 0.4630 0.5374 -0.6773 0.0673 1.0000 Uiso R . . . .
H301 H 0.1270 0.7330 0.7067 0.0830 1.0000 Uiso R . . . .
H341 H 0.0177 0.8431 0.8352 0.1880 1.0000 Uiso R . . . .
H342 H 0.1000 0.8379 0.8278 0.1880 1.0000 Uiso R . . . .
H343 H 0.0500 0.8225 0.9028 0.1880 1.0000 Uiso R . . . .
H1421 H 0.7849 0.3686 0.5425 0.1279 1.0000 Uiso R . . . .
H1422 H 0.8362 0.3625 0.4410 0.1279 1.0000 Uiso R . . . .
H1423 H 0.7635 0.3751 0.4173 0.1279 1.0000 Uiso R . . . .

loop_
_atom_site_aniso_label
_atom_site_aniso_U_11
_atom_site_aniso_U_22
_atom_site_aniso_U_33
_atom_site_aniso_U_23
_atom_site_aniso_U_13
_atom_site_aniso_U_12
C1 0.0477(15) 0.0480(19) 0.0483(15) -0.0132(14) 0.0043(12) -0.0053(14)
C2 0.0386(13) 0.063(2) 0.0487(15) -0.0111(15) 0.0004(11) -0.0123(14)
C3 0.0319(12) 0.058(2) 0.0410(13) -0.0025(13) -0.0016(10) -0.0056(13)
C4 0.0376(13) 0.056(2) 0.0542(16) 0.0009(15) 0.0041(12) -0.0118(14)
C5 0.0374(13) 0.060(2) 0.0386(13) 0.0020(13) 0.0064(11) -0.0052(14)
C6 0.0374(12) 0.0519(19) 0.0341(12) -0.0008(12) 0.0021(10) 0.0008(13)
C7 0.0329(11) 0.0488(18) 0.0371(12) 0.0031(12) -0.0012(9) -0.0010(12)
C8 0.0486(15) 0.0506(18) 0.0376(13) 0.0023(13) 0.0010(11) -0.0024(14)
C9 0.0487(14) 0.0429(17) 0.0363(13) -0.0018(12) -0.0004(11) -0.0073(14)
C10 0.0436(14) 0.0502(18) 0.0334(12) -0.0023(12) 0.0028(10) -0.0013(13)
C11 0.0493(15) 0.067(2) 0.0345(13) -0.0022(14) 0.0011(11) -0.0060(16)
C12 0.0477(15) 0.076(2) 0.0362(13) -0.0048(15) -0.0050(12) -0.0084(16)
C13 0.0442(14) 0.067(2) 0.0440(15) -0.0109(14) -0.0013(12) -0.0162(15)
C14 0.0435(15) 0.093(3) 0.0455(16) -0.0113(17) -0.0037(13) -0.0228(18)
C15 0.0297(12) 0.096(3) 0.0396(14) 0.0044(16) -0.0051(10) -0.0119(16)
C16 0.0405(15) 0.117(4) 0.0455(17) 0.011(2) -0.0113(12) -0.006(2)
C17 0.0477(18) 0.134(5) 0.059(2) 0.030(3) -0.0140(15) 0.005(2)
C18 0.0469(17) 0.095(3) 0.069(2) 0.019(2) -0.0050(16) 0.010(2)
C19 0.0312(13) 0.078(3) 0.0521(16) 0.0074(16) -0.0023(11) 0.0024(15)
C20 0.0454(15) 0.066(2) 0.0539(17) -0.0046(16) 0.0047(13) 0.0069(16)
C21 0.0480(15) 0.051(2) 0.0504(16) -0.0058(14) 0.0038(13) 0.0034(15)
C22 0.0627(19) 0.054(2) 0.0620(19) -0.0014(17) 0.0051(16) 0.0072(17)
C23 0.076(2) 0.054(2) 0.0606(19) 0.0017(16) 0.0113(17) -0.0029(19)
C24 0.0600(18) 0.052(2) 0.0611(19) -0.0080(16) 0.0092(15) -0.0116(17)
C25 0.0302(11) 0.0562(19) 0.0323(12) 0.0014(12) -0.0030(9) -0.0037(12)
C26 0.0561(16) 0.0504(19) 0.0350(12) -0.0047(12) 0.0033(12) -0.0158(15)
C27 0.0268(11) 0.074(2) 0.0419(14) 0.0051(14) -0.0047(10) -0.0037(14)
C28 0.0432(14) 0.0447(17) 0.0473(15) -0.0078(13) 0.0048(12) -0.0037(13)
C29 0.0421(13) 0.0515(19) 0.0344(12) 0.0007(12) 0.0063(10) -0.0012(13)
O30 0.0517(11) 0.0658(16) 0.0346(9) 0.0050(9) 0.0118(8) -0.0007(11)
C31 0.0513(16) 0.059(2) 0.0471(15) -0.0060(15) 0.0044(13) 0.0060(16)
C32 0.0597(19) 0.062(2) 0.066(2) -0.0158(18) -0.0011(16) 0.0042(18)
C33 0.099(3) 0.078(3) 0.107(4) -0.032(3) -0.010(3) 0.029(3)
C34 0.145(6) 0.126(6) 0.201(8) -0.102(6) -0.034(6) 0.044(5)
O35 0.0371(9) 0.0670(15) 0.0303(8) 0.0051(9) -0.0013(7) -0.0014(10)
C36 0.0465(16) 0.117(4) 0.061(2) 0.033(2) -0.0173(15) -0.005(2)
C37 0.076(3) 0.122(5) 0.058(2) 0.026(2) -0.0108(19) -0.014(3)
C38 0.094(3) 0.140(6) 0.099(4) 0.054(4) -0.027(3) -0.039(4)
O39 0.0608(12) 0.0634(15) 0.0458(11) 0.0008(10) 0.0078(9) -0.0289(12)
C40 0.070(5) 0.062(5) 0.070(4) -0.001(4) 0.011(4) -0.046(4)
C41 0.097(6) 0.064(6) 0.111(7) -0.017(5) 0.018(5) -0.014(5)
C42 0.087(7) 0.091(7) 0.111(7) 0.010(6) 0.000(6) -0.015(7)
C340 0.072(5) 0.071(5) 0.071(4) 0.009(4) 0.015(4) -0.017(5)
C341 0.076(5) 0.069(5) 0.072(5) 0.006(4) 0.016(4) -0.017(4)
C342 0.074(6) 0.071(5) 0.099(6) 0.025(5) -0.001(5) -0.010(5)
O43 0.0299(8) 0.0653(15) 0.0399(9) 0.0038(9) -0.0012(7) -0.0035(9)
C44 0.0405(14) 0.072(2) 0.0422(14) 0.0052(15) 0.0027(11) -0.0092(15)
C45 0.0436(14) 0.063(2) 0.0423(14) 0.0049(14) 0.0004(12) -0.0092(15)
C46 0.081(3) 0.110(4) 0.058(2) 0.026(2) 0.0018(19) -0.017(3)
O47 0.0423(10) 0.0510(14) 0.0589(12) 0.0016(10) -0.0010(9) -0.0059(10)
C48 0.081(2) 0.068(3) 0.059(2) 0.0054(18) 0.0057(18) -0.008(2)
C49 0.084(3) 0.109(4) 0.073(3) 0.010(3) 0.009(2) 0.022(3)
C50 0.109(4) 0.151(6) 0.067(3) -0.004(3) 0.005(3) 0.027(4)
C101 0.0230(10) 0.067(2) 0.0405(13) -0.0040(13) 0.0002(9) -0.0061(12)
C102 0.0354(13) 0.069(2) 0.0472(15) -0.0097(15) -0.0035(11) -0.0137(14)
C103 0.0370(12) 0.0527(19) 0.0364(13) -0.0100(12) -0.0017(10) -0.0071(13)
C104 0.0429(14) 0.0549(19) 0.0342(12) -0.0064(12) -0.0038(10) 0.0004(13)
C105 0.0438(13) 0.0541(19) 0.0269(11) -0.0031(11) 0.0013(10) 0.0011(13)
C106 0.0377(12) 0.0404(16) 0.0321(11) -0.0016(11) 0.0033(10) 0.0011(12)
C107 0.0363(12) 0.0409(16) 0.0306(11) -0.0013(10) -0.0010(9) -0.0005(12)
C108 0.0402(13) 0.0406(16) 0.0329(12) 0.0035(11) -0.0026(10) -0.0028(12)
C109 0.0323(11) 0.0446(16) 0.0331(11) 0.0040(11) -0.0008(9) -0.0029(12)
C110 0.0319(11) 0.0429(16) 0.0388(12) 0.0022(12) 0.0020(10) 0.0012(12)
C111 0.0356(12) 0.0497(18) 0.0445(14) 0.0036(13) 0.0104(10) -0.0057(13)
C112 0.0349(12) 0.0430(17) 0.0471(14) -0.0002(13) 0.0029(11) -0.0074(12)
C113 0.0309(11) 0.0439(16) 0.0362(12) -0.0044(11) -0.0031(9) -0.0044(11)
C114 0.0372(12) 0.0536(19) 0.0366(12) -0.0070(12) -0.0068(10) -0.0050(13)
C115 0.0378(12) 0.0438(16) 0.0315(12) -0.0087(11) -0.0030(9) -0.0013(12)
C116 0.0438(14) 0.0441(17) 0.0388(13) -0.0068(12) 0.0025(11) -0.0038(13)
C117 0.0533(15) 0.0423(17) 0.0424(14) -0.0014(12) 0.0014(11) 0.0009(14)
C118 0.0454(14) 0.0509(18) 0.0373(13) -0.0041(12) -0.0026(11) 0.0065(14)
C119 0.0371(12) 0.0460(17) 0.0337(12) -0.0084(11) -0.0007(10) 0.0023(12)
C120 0.0347(12) 0.062(2) 0.0428(14) -0.0095(14) 0.0044(10) 0.0005(14)
C121 0.0260(10) 0.061(2) 0.0375(12) 0.0002(13) 0.0011(9) -0.0008(12)
C122 0.0274(11) 0.067(2) 0.0474(15) 0.0050(14) 0.0015(10) 0.0015(13)
C123 0.0295(12) 0.077(3) 0.0472(15) 0.0116(16) -0.0043(11) -0.0047(14)
C124 0.0310(12) 0.080(3) 0.0374(13) 0.0014(14) -0.0030(10) -0.0121(15)
C125 0.0410(13) 0.0432(16) 0.0316(11) -0.0036(11) 0.0030(10) -0.0078(12)
C126 0.0265(10) 0.0547(18) 0.0302(11) 0.0035(11) -0.0013(9) -0.0007(11)
C127 0.0402(13) 0.0431(16) 0.0306(11) -0.0050(11) 0.0009(10) -0.0005(12)
C128 0.0236(10) 0.062(2) 0.0333(12) -0.0005(12) 0.0003(9) 0.0002(12)
C129 0.0381(12) 0.0449(17) 0.0319(11) 0.0013(11) 0.0065(10) 0.0013(12)
O130 0.0442(9) 0.0542(13) 0.0348(9) 0.0075(9) 0.0125(7) 0.0030(10)
C131 0.0400(13) 0.0515(19) 0.0447(14) -0.0012(13) 0.0025(11) 0.0084(13)
C132 0.0488(16) 0.056(2) 0.069(2) -0.0162(17) 0.0003(15) 0.0079(16)
C133 0.092(3) 0.066(3) 0.098(3) -0.025(2) -0.005(2) 0.036(3)
C134 0.120(5) 0.117(6) 0.206(8) -0.109(6) -0.028(5) 0.041(4)
O135 0.0537(11) 0.0556(13) 0.0387(9) 0.0038(9) 0.0052(8) -0.0183(11)
C136 0.071(5) 0.056(4) 0.072(4) 0.019(4) 0.015(4) -0.009(4)
C137 0.071(4) 0.075(5) 0.075(5) 0.024(4) 0.018(4) -0.004(4)
C138 0.078(6) 0.084(6) 0.098(6) 0.022(5) 0.000(5) -0.010(6)
C436 0.061(5) 0.060(5) 0.055(4) 0.001(3) 0.007(3) -0.037(4)
C437 0.092(6) 0.055(5) 0.102(6) -0.012(5) 0.011(5) -0.012(5)
C438 0.081(7) 0.070(6) 0.105(6) 0.022(5) -0.015(6) -0.004(6)
O139 0.0376(9) 0.0584(13) 0.0277(8) 0.0036(8) -0.0032(7) -0.0056(9)
C140 0.083(3) 0.103(4) 0.062(2) 0.039(2) -0.040(2) -0.041(3)
C141 0.089(3) 0.123(5) 0.054(2) 0.033(2) -0.016(2) -0.018(3)
C142 0.103(4) 0.116(5) 0.099(4) 0.041(3) -0.031(3) -0.034(4)
O143 0.0415(9) 0.0601(14) 0.0352(9) 0.0020(9) 0.0013(7) -0.0055(10)
C144 0.073(5) 0.097(6) 0.028(3) 0.002(3) 0.005(3) -0.031(5)
C145 0.075(5) 0.112(7) 0.046(4) -0.003(4) 0.000(4) -0.018(5)
C146 0.061(4) 0.097(6) 0.044(4) -0.009(4) 0.009(3) 0.005(4)
C444 0.042(3) 0.070(4) 0.042(3) -0.005(3) -0.001(2) -0.001(3)
C445 0.060(4) 0.080(5) 0.061(4) 0.001(3) 0.008(4) 0.005(4)
C446 0.081(4) 0.087(5) 0.041(3) -0.002(3) 0.009(3) 0.000(4)
O147 0.0296(8) 0.0596(14) 0.0359(9) -0.0003(9) -0.0020(7) 0.0001(9)
C148 0.0357(12) 0.064(2) 0.0431(13) 0.0019(14) 0.0035(11) -0.0042(14)
C149 0.0476(15) 0.067(2) 0.0391(14) 0.0055(14) -0.0011(12) 0.0015(16)
C150 0.080(2) 0.086(3) 0.058(2) 0.017(2) 0.0092(19) -0.013(2)
C201 0.0251(9) 0.0457(16) 0.0298(10) -0.0014(10) -0.0020(8) 0.0000(10)
C202 0.0295(11) 0.0549(18) 0.0290(10) 0.0047(11) 0.0043(8) 0.0013(12)
C203 0.0305(11) 0.0474(16) 0.0227(9) 0.0049(10) 0.0029(8) 0.0008(11)
C204 0.0338(11) 0.0484(16) 0.0247(10) -0.0010(10) 0.0010(8) 0.0024(12)
C205 0.0361(11) 0.0451(16) 0.0262(10) -0.0016(10) 0.0002(8) -0.0009(11)
C206 0.0316(11) 0.0447(15) 0.0245(9) 0.0019(10) -0.0022(8) 0.0008(11)
C207 0.0299(10) 0.0400(14) 0.0268(10) 0.0033(10) -0.0004(8) 0.0009(11)
C208 0.0347(12) 0.0407(15) 0.0368(12) -0.0011(11) 0.0005(9) 0.0007(11)
C209 0.0264(10) 0.0433(15) 0.0324(11) -0.0002(10) -0.0006(8) 0.0032(11)
C210 0.0262(10) 0.0479(16) 0.0301(10) -0.0001(11) -0.0004(8) 0.0021(11)
C211 0.0228(10) 0.0537(18) 0.0412(12) 0.0023(12) -0.0005(9) 0.0004(11)
C212 0.0224(10) 0.0581(18) 0.0378(12) 0.0062(12) 0.0024(8) -0.0010(11)
C213 0.0244(10) 0.0598(19) 0.0312(11) 0.0014(11) 0.0032(8) 0.0062(11)
C214 0.0257(11) 0.086(2) 0.0294(11) 0.0052(13) 0.0048(9) 0.0026(13)
C215 0.0270(11) 0.069(2) 0.0280(10) 0.0120(12) 0.0038(8) -0.0001(13)
C216 0.0319(12) 0.072(2) 0.0498(15) 0.0200(15) 0.0019(11) -0.0108(14)
C217 0.0366(13) 0.058(2) 0.0689(19) 0.0205(16) -0.0021(12) -0.0106(14)
C218 0.0354(12) 0.0532(19) 0.0523(15) 0.0175(14) -0.0004(11) -0.0023(13)
C219 0.0304(11) 0.0514(17) 0.0305(11) 0.0113(11) -0.0013(9) -0.0041(11)
C220 0.0292(11) 0.0557(18) 0.0296(11) 0.0078(11) -0.0009(9) 0.0002(11)
C221 0.0247(10) 0.0393(15) 0.0334(11) 0.0037(10) -0.0024(8) -0.0004(10)
C222 0.0337(12) 0.0402(15) 0.0466(13) 0.0036(12) -0.0056(10) 0.0022(11)
C223 0.0395(13) 0.0428(17) 0.0547(16) -0.0078(13) -0.0060(11) 0.0073(13)
C224 0.0342(12) 0.0524(18) 0.0398(13) -0.0087(12) -0.0020(10) 0.0071(12)
C225 0.0303(10) 0.0405(14) 0.0249(9) 0.0053(10) -0.0012(8) -0.0033(11)
C226 0.0255(10) 0.0486(17) 0.0355(11) -0.0067(11) -0.0010(9) 0.0039(11)
C227 0.0305(11) 0.0568(18) 0.0261(10) 0.0088(11) 0.0029(8) -0.0044(12)
C228 0.0235(9) 0.0375(14) 0.0323(11) -0.0015(10) -0.0014(8) 0.0021(10)
C229 0.0309(11) 0.0457(16) 0.0278(10) 0.0006(10) -0.0027(8) -0.0012(11)
O230 0.0362(8) 0.0520(12) 0.0361(8) -0.0037(8) -0.0071(7) -0.0046(9)
C231 0.0314(11) 0.0562(18) 0.0321(11) 0.0030(11) -0.0029(9) 0.0061(12)
C232 0.0394(13) 0.060(2) 0.0355(13) 0.0053(12) -0.0031(10) 0.0036(13)
C233 0.0538(17) 0.075(3) 0.0515(16) 0.0228(17) 0.0055(13) 0.0135(18)
C234 0.198(7) 0.061(3) 0.067(3) 0.011(2) 0.014(3) 0.001(4)
O235 0.0356(8) 0.0384(10) 0.0318(8) 0.0056(7) -0.0040(6) -0.0055(8)
C236 0.0458(14) 0.0430(17) 0.0433(13) 0.0137(12) 0.0004(11) -0.0058(13)
C237 0.0550(17) 0.0410(17) 0.0587(17) 0.0087(14) 0.0020(14) -0.0093(14)
C238 0.075(2) 0.048(2) 0.080(2) 0.0031(18) 0.0088(19) 0.0033(19)
O239 0.0372(9) 0.0538(13) 0.0377(9) -0.0092(9) -0.0051(7) 0.0046(9)
C240 0.0645(18) 0.056(2) 0.0426(14) -0.0088(14) -0.0007(13) 0.0121(17)
C241 0.081(2) 0.064(2) 0.063(2) -0.0203(19) 0.0054(18) -0.007(2)
C242 0.166(5) 0.058(3) 0.083(3) -0.014(2) 0.018(3) 0.002(3)
O243 0.0349(8) 0.0578(13) 0.0260(7) 0.0012(8) 0.0012(6) 0.0010(9)
C244 0.0445(14) 0.085(3) 0.0311(12) -0.0049(14) 0.0048(10) -0.0003(16)
C245 0.0475(15) 0.073(2) 0.0406(14) -0.0135(15) -0.0067(11) 0.0137(16)
C246 0.0471(16) 0.082(3) 0.0522(16) -0.0036(17) -0.0136(13) 0.0021(17)
O247 0.0288(7) 0.0376(10) 0.0341(7) -0.0012(7) -0.0009(6) 0.0037(7)
C248 0.0332(11) 0.0450(16) 0.0353(11) -0.0011(11) -0.0033(9) -0.0019(11)
C249 0.0435(13) 0.0417(16) 0.0387(12) -0.0034(11) -0.0014(10) 0.0034(12)
C250 0.0653(19) 0.057(2) 0.064(2) -0.0146(17) -0.0005(16) -0.0048(18)
C901 0.074(2) 0.091(3) 0.071(2) -0.018(2) 0.011(2) -0.005(2)
C902 0.064(2) 0.073(3) 0.074(2) 0.008(2) -0.0028(19) 0.003(2)
N903 0.085(2) 0.108(4) 0.090(3) 0.037(2) 0.017(2) 0.012(2)
C904 0.0589(18) 0.053(2) 0.0585(18) -0.0090(16) 0.0118(15) -0.0004(16)
C905 0.0581(17) 0.0419(18) 0.0655(19) 0.0089(15) 0.0092(16) 0.0111(15)
N906 0.089(2) 0.067(2) 0.083(2) 0.0290(19) 0.0271(19) 0.024(2)
C907 0.0567(17) 0.076(3) 0.0458(15) 0.0109(16) -0.0100(13) -0.0095(18)
C908 0.0481(15) 0.0488(19) 0.0531(16) 0.0056(14) -0.0022(13) 0.0005(14)
N909 0.0612(16) 0.0529(18) 0.0802(19) -0.0068(15) -0.0064(15) -0.0035(15)

loop_
_atom_type_symbol
_atom_type_scat_dispersion_real
_atom_type_scat_dispersion_imag
_atom_type_scat_Cromer_Mann_a1
_atom_type_scat_Cromer_Mann_b1
_atom_type_scat_Cromer_Mann_a2
_atom_type_scat_Cromer_Mann_b2
_atom_type_scat_Cromer_Mann_a3
_atom_type_scat_Cromer_Mann_b3
_atom_type_scat_Cromer_Mann_a4
_atom_type_scat_Cromer_Mann_b4
_atom_type_scat_Cromer_Mann_c
_atom_type_scat_source
C 0.0181 0.0091 2.3100 20.8439 1.0200 10.2075 1.5886 0.5687 0.8650 51.6512 0.2156 'International Tables Vol C 4.2.6.8 and 6.1.1.4'
H 0.0000 0.0000 0.4930 10.5109 0.3229 26.1257 0.1402 3.1424 0.0408 57.7998 0.0030 'International Tables Vol C 4.2.6.8 and 6.1.1.4'
O 0.0492 0.0322 3.0485 13.2771 2.2868 5.7011 1.5463 0.3239 0.8670 32.9089 0.2508 'International Tables Vol C 4.2.6.8 and 6.1.1.4'
N 0.0311 0.0180 12.2126 0.0057 3.1322 9.8933 2.0125 28.9975 1.1663 0.5826 -11.5290 'International Tables Vol C 4.2.6.8 and 6.1.1.4'

loop_
_geom_angle_atom_site_label_1
_geom_angle_atom_site_label_2
_geom_angle_atom_site_label_3
_geom_angle
_geom_angle_publ_flag
C2 C1 C24 119.4(3) yes
C2 C1 C28 122.5(3) yes
C24 C1 C28 117.8(3) yes
C1 C2 C3 108.5(2) yes
C1 C2 H21 109.7 no
C3 C2 H21 109.7 no
C1 C2 H22 109.5 no
C3 C2 H22 109.3 no
H21 C2 H22 110.1 no
C2 C3 C4 120.4(3) yes
C2 C3 C25 121.2(3) yes
C4 C3 C25 117.6(3) yes
C3 C4 C5 121.5(3) yes
C3 C4 H41 118.7 no
C5 C4 H41 119.7 no
C4 C5 C6 119.8(3) yes
C4 C5 H51 120.1 no
C6 C5 H51 120.1 no
C5 C6 C7 119.7(3) yes
C5 C6 C29 122.5(2) yes
C7 C6 C29 117.5(3) yes
C6 C7 C8 118.9(3) yes
C6 C7 C25 118.9(3) yes
C8 C7 C25 121.4(2) yes
C7 C8 C9 106.1(3) yes
C7 C8 H82 111.5 no
C9 C8 H82 110.2 no
C7 C8 H81 111.4 no
C9 C8 H81 110.8 no
H82 C8 H81 106.9 no
C8 C9 C10 118.8(3) yes
C8 C9 C26 120.9(3) yes
C10 C9 C26 119.3(3) yes
C9 C10 C11 119.0(3) yes
C9 C10 C29 117.4(2) yes
C11 C10 C29 123.3(3) yes
C10 C11 C12 120.1(3) yes
C10 C11 H111 119.2 no
C12 C11 H111 120.6 no
C11 C12 C13 121.1(3) yes
C11 C12 H121 119.1 no
C13 C12 H121 119.8 no
C12 C13 C14 121.0(3) yes
C12 C13 C26 117.3(3) yes
C14 C13 C26 121.2(3) yes
C13 C14 C15 111.3(3) yes
C13 C14 H142 110.5 no
C15 C14 H142 108.7 no
C13 C14 H141 108.8 no
C15 C14 H141 108.5 no
H142 C14 H141 109.0 no
C14 C15 C16 119.3(3) yes
C14 C15 C27 123.3(3) yes
C16 C15 C27 117.4(4) yes
C15 C16 C17 120.8(4) yes
C15 C16 H161 119.6 no
C17 C16 H161 119.6 no
C16 C17 C18 121.5(4) yes
C16 C17 H171 120.0 no
C18 C17 H171 118.5 no
C17 C18 C19 119.6(5) yes
C17 C18 H181 122.3 no
C19 C18 H181 118.1 no
C18 C19 C20 120.1(4) yes
C18 C19 C27 118.0(4) yes
C20 C19 C27 121.9(3) yes
C19 C20 C21 114.2(3) yes
C19 C20 H202 108.1 no
C21 C20 H202 108.4 no
C19 C20 H201 108.3 no
C21 C20 H201 106.7 no
H202 C20 H201 111.2 no
C20 C21 C22 120.8(3) yes
C20 C21 C28 121.2(3) yes
C22 C21 C28 118.1(3) yes
C21 C22 C23 121.4(4) yes
C21 C22 H221 119.1 no
C23 C22 H221 119.5 no
C22 C23 C24 119.5(4) yes
C22 C23 H231 121.8 no
C24 C23 H231 118.7 no
C1 C24 C23 121.1(3) yes
C1 C24 H241 116.8 no
C23 C24 H241 122.1 no
C7 C25 C3 121.5(3) yes
C7 C25 O35 118.5(3) yes
C3 C25 O35 119.8(3) yes
C13 C26 C9 121.8(3) yes
C13 C26 O39 119.7(3) yes
C9 C26 O39 118.5(3) yes
C15 C27 C19 122.7(3) yes
C15 C27 O43 118.1(3) yes
C19 C27 O43 119.1(3) yes
C1 C28 C21 121.8(3) yes
C1 C28 O47 119.3(3) yes
C21 C28 O47 118.8(3) yes
C6 C29 C10 104.7(2) yes
C6 C29 O30 111.0(3) yes
C10 C29 O30 111.1(2) yes
C6 C29 C31 112.1(2) yes
C10 C29 C31 114.1(3) yes
O30 C29 C31 104.0(2) yes
C29 O30 H301 108.2 no
C29 C31 C32 114.3(3) yes
C29 C31 H311 108.4 no
C32 C31 H311 107.6 no
C29 C31 H312 108.5 no
C32 C31 H312 107.9 no
H311 C31 H312 110.1 no
C31 C32 C33 113.2(3) yes
C31 C32 H321 106.4 no
C33 C32 H321 110.6 no
C31 C32 H322 108.7 no
C33 C32 H322 109.2 no
H321 C32 H322 108.6 no
C32 C33 C34 113.5(5) yes
C32 C33 H332 110.1 no
C34 C33 H332 108.7 no
C32 C33 H331 104.9 no
C34 C33 H331 109.3 no
H332 C33 H331 110.3 no
C33 C34 H341 109.5 no
C33 C34 H342 109.6 no
H341 C34 H342 109.5 no
C33 C34 H343 109.2 no
H341 C34 H343 109.5 no
H342 C34 H343 109.5 no
C25 O35 C36 111.8(2) yes
O35 C36 C37 110.9(3) yes
O35 C36 H361 109.5 no
C37 C36 H361 103.0 no
O35 C36 H362 111.2 no
C37 C36 H362 112.2 no
H361 C36 H362 109.8 no
C36 C37 C38 115.0(5) yes
C36 C37 H371 107.0 no
C38 C37 H371 108.7 no
C36 C37 H372 104.8 no
C38 C37 H372 107.7 no
H371 C37 H372 113.7 no
C37 C38 H382 113.3 no
C37 C38 H381 103.5 no
H382 C38 H381 110.3 no
C37 C38 H383 111.8 no
H382 C38 H383 110.2 no
H381 C38 H383 107.3 no
C26 O39 C40 118.5(4) yes
C26 O39 C340 106.9(3) yes
O39 C40 C41 108.94(10) yes
O39 C40 H402 108.9 no
C41 C40 H402 111.1 no
O39 C40 H401 109.0 no
C41 C40 H401 110.2 no
H402 C40 H401 108.5 no
C40 C41 C42 109.01(10) yes
C40 C41 H411 110.5 no
C42 C41 H411 109.7 no
C40 C41 H412 107.5 no
C42 C41 H412 108.9 no
H411 C41 H412 111.1 no
C41 C42 H421 106.9 no
C41 C42 H422 107.9 no
H421 C42 H422 108.1 no
C41 C42 H423 109.6 no
H421 C42 H423 114.5 no
H422 C42 H423 109.7 no
O39 C340 C341 109.14(10) yes
O39 C340 H3401 109.7 no
C341 C340 H3401 110.9 no
O39 C340 H3402 107.3 no
C341 C340 H3402 111.0 no
H3401 C340 H3402 108.8 no
C340 C341 C342 109.00(10) yes
C340 C341 H3412 110.6 no
C342 C341 H3412 107.1 no
C340 C341 H3411 108.8 no
C342 C341 H3411 110.4 no
H3412 C341 H3411 111.0 no
C341 C342 H3421 108.9 no
C341 C342 H3423 109.0 no
H3421 C342 H3423 110.8 no
C341 C342 H3422 105.8 no
H3421 C342 H3422 112.3 no
H3423 C342 H3422 110.0 no
C27 O43 C44 113.7(2) yes
O43 C44 C45 107.8(2) yes
O43 C44 H441 110.1 no
C45 C44 H441 110.7 no
O43 C44 H442 109.7 no
C45 C44 H442 107.8 no
H441 C44 H442 110.7 no
C44 C45 C46 111.1(3) yes
C44 C45 H452 110.9 no
C46 C45 H452 109.1 no
C44 C45 H451 104.2 no
C46 C45 H451 110.9 no
H452 C45 H451 110.6 no
C45 C46 H461 105.8 no
C45 C46 H463 108.1 no
H461 C46 H463 108.7 no
C45 C46 H462 109.0 no
H461 C46 H462 111.8 no
H463 C46 H462 113.1 no
C28 O47 C48 117.8(3) yes
O47 C48 C49 111.6(4) yes
O47 C48 H481 109.3 no
C49 C48 H481 108.5 no
O47 C48 H482 107.8 no
C49 C48 H482 109.5 no
H481 C48 H482 110.1 no
C48 C49 C50 111.7(4) yes
C48 C49 H491 109.3 no
C50 C49 H491 107.0 no
C48 C49 H492 104.6 no
C50 C49 H492 112.0 no
H491 C49 H492 112.3 no
C49 C50 H502 106.7 no
C49 C50 H501 105.9 no
H502 C50 H501 110.9 no
C49 C50 H503 108.2 no
H502 C50 H503 111.8 no
H501 C50 H503 112.8 no
C102 C101 C124 119.6(3) yes
C102 C101 C128 123.1(3) yes
C124 C101 C128 117.3(3) yes
C101 C102 C103 112.0(3) yes
C101 C102 H1022 108.7 no
C103 C102 H1022 108.9 no
C101 C102 H1021 110.0 no
C103 C102 H1021 110.3 no
H1022 C102 H1021 106.7 no
C102 C103 C104 122.0(3) yes
C102 C103 C125 120.6(3) yes
C104 C103 C125 117.0(2) yes
C103 C104 C105 121.8(3) yes
C103 C104 H1041 119.0 no
C105 C104 H1041 119.2 no
C104 C105 C106 119.6(2) yes
C104 C105 H1051 121.5 no
C106 C105 H1051 119.0 no
C105 C106 C107 119.6(2) yes
C105 C106 C129 123.1(2) yes
C107 C106 C129 116.9(2) yes
C106 C107 C108 119.3(2) yes
C106 C107 C125 118.9(2) yes
C108 C107 C125 120.8(2) yes
C107 C108 C109 106.0(2) yes
C107 C108 H1081 111.5 no
C109 C108 H1081 109.6 no
C107 C108 H1082 109.9 no
C109 C108 H1082 110.7 no
H1081 C108 H1082 109.1 no
C108 C109 C110 118.5(2) yes
C108 C109 C126 121.3(2) yes
C110 C109 C126 119.5(3) yes
C109 C110 C111 119.2(3) yes
C109 C110 C129 117.6(3) yes
C111 C110 C129 122.9(2) yes
C110 C111 C112 120.4(2) yes
C110 C111 H1111 120.2 no
C112 C111 H1111 119.4 no
C111 C112 C113 120.9(3) yes
C111 C112 H1121 120.2 no
C113 C112 H1121 118.9 no
C112 C113 C114 119.4(3) yes
C112 C113 C126 117.7(3) yes
C114 C113 C126 122.3(2) yes
C113 C114 C115 108.2(2) yes
C113 C114 H1141 109.2 no
C115 C114 H1141 109.0 no
C113 C114 H1142 110.6 no
C115 C114 H1142 109.5 no
H1141 C114 H1142 110.3 no
C114 C115 C116 119.8(3) yes
C114 C115 C127 122.1(3) yes
C116 C115 C127 117.9(3) yes
C115 C116 C117 120.8(3) yes
C115 C116 H1161 118.7 no
C117 C116 H1161 120.4 no
C116 C117 C118 120.6(3) yes
C116 C117 H1171 121.4 no
C118 C117 H1171 118.0 no
C117 C118 C119 120.6(3) yes
C117 C118 H1181 122.8 no
C119 C118 H1181 116.6 no
C118 C119 C120 121.1(3) yes
C118 C119 C127 118.0(3) yes
C120 C119 C127 121.0(3) yes
C119 C120 C121 113.2(2) yes
C119 C120 H1201 107.8 no
C121 C120 H1201 109.2 no
C119 C120 H1202 108.5 no
C121 C120 H1202 109.6 no
H1201 C120 H1202 108.4 no
C120 C121 C122 119.7(3) yes
C120 C121 C128 122.2(3) yes
C122 C121 C128 118.1(3) yes
C121 C122 C123 120.3(3) yes
C121 C122 H1221 118.7 no
C123 C122 H1221 121.0 no
C122 C123 C124 120.4(3) yes
C122 C123 H1231 120.5 no
C124 C123 H1231 119.0 no
C101 C124 C123 121.2(3) yes
C101 C124 H1241 120.5 no
C123 C124 H1241 118.3 no
C107 C125 C103 121.4(3) yes
C107 C125 O135 118.1(2) yes
C103 C125 O135 120.3(2) yes
C109 C126 C113 121.2(2) yes
C109 C126 O139 118.1(3) yes
C113 C126 O139 120.5(2) yes
C119 C127 C115 121.5(3) yes
C119 C127 O143 118.5(2) yes
C115 C127 O143 120.0(2) yes
C101 C128 C121 122.6(3) yes
C101 C128 O147 119.0(3) yes
C121 C128 O147 118.4(2) yes
C106 C129 C110 105.3(2) yes
C106 C129 O130 110.7(2) yes
C110 C129 O130 111.3(2) yes
C106 C129 C131 113.5(3) yes
C110 C129 C131 112.3(2) yes
O130 C129 C131 103.8(2) yes
C129 O130 H1301 124.6 no
C129 C131 C132 114.5(3) yes
C129 C131 H1311 108.6 no
C132 C131 H1311 106.1 no
C129 C131 H1312 107.5 no
C132 C131 H1312 108.6 no
H1311 C131 H1312 111.7 no
C131 C132 C133 113.2(3) yes
C131 C132 H1321 108.5 no
C133 C132 H1321 106.7 no
C131 C132 H1322 107.2 no
C133 C132 H1322 110.7 no
H1321 C132 H1322 110.4 no
C132 C133 C134 114.6(4) yes
C132 C133 H1332 104.6 no
C134 C133 H1332 110.2 no
C132 C133 H1331 109.1 no
C134 C133 H1331 106.7 no
H1332 C133 H1331 111.7 no
C133 C134 H1341 111.9 no
C133 C134 H1343 106.6 no
H1341 C134 H1343 111.2 no
C133 C134 H1342 110.4 no
H1341 C134 H1342 108.1 no
H1343 C134 H1342 108.7 no
C125 O135 C136 107.3(3) yes
C125 O135 C436 118.0(4) yes
O135 C136 C137 109.10(10) yes
O135 C136 H1361 110.0 no
C137 C136 H1361 111.2 no
O135 C136 H1362 106.9 no
C137 C136 H1362 107.6 no
H1361 C136 H1362 111.9 no
C136 C137 C138 108.99(10) yes
C136 C137 H1371 108.9 no
C138 C137 H1371 108.6 no
C136 C137 H1372 109.7 no
C138 C137 H1372 108.9 no
H1371 C137 H1372 111.7 no
C137 C138 H1382 108.7 no
C137 C138 H1381 110.0 no
H1382 C138 H1381 110.8 no
C137 C138 H1383 106.4 no
H1382 C138 H1383 110.0 no
H1381 C138 H1383 110.8 no
O135 C436 C437 108.92(10) yes
O135 C436 H4362 107.9 no
C437 C436 H4362 110.9 no
O135 C436 H4361 109.4 no
C437 C436 H4361 112.5 no
H4362 C436 H4361 107.2 no
C436 C437 C438 108.99(10) yes
C436 C437 H4371 110.7 no
C438 C437 H4371 107.5 no
C436 C437 H4372 109.7 no
C438 C437 H4372 109.3 no
H4371 C437 H4372 110.7 no
C437 C438 H4381 109.5 no
C437 C438 H4383 110.6 no
H4381 C438 H4383 112.7 no
C437 C438 H4382 109.2 no
H4381 C438 H4382 107.3 no
H4383 C438 H4382 107.4 no
C126 O139 C140 112.7(2) yes
O139 C140 C141 112.5(3) yes
O139 C140 H1401 110.2 no
C141 C140 H1401 113.1 no
O139 C140 H1402 107.8 no
C141 C140 H1402 101.1 no
H1401 C140 H1402 111.8 no
C140 C141 C142 119.2(5) yes
C140 C141 H1411 106.3 no
C142 C141 H1411 107.8 no
C140 C141 H1412 102.8 no
C142 C141 H1412 107.9 no
H1411 C141 H1412 113.1 no
C141 C142 H1421 109.5 no
C141 C142 H1422 109.3 no
H1421 C142 H1422 109.5 no
C141 C142 H1423 109.6 no
H1421 C142 H1423 109.5 no
H1422 C142 H1423 109.5 no
C127 O143 C144 111.5(3) yes
C127 O143 C444 110.0(2) yes
O143 C144 C145 109.18(10) yes
O143 C144 H1442 110.9 no
C145 C144 H1442 106.1 no
O143 C144 H1441 109.4 no
C145 C144 H1441 110.2 no
H1442 C144 H1441 111.1 no
C144 C145 C146 109.12(10) yes
C144 C145 H1451 110.2 no
C146 C145 H1451 108.1 no
C144 C145 H1452 109.2 no
C146 C145 H1452 111.0 no
H1451 C145 H1452 109.2 no
C145 C146 H1461 108.5 no
C145 C146 H1462 111.6 no
H1461 C146 H1462 109.4 no
C145 C146 H1463 109.5 no
H1461 C146 H1463 108.7 no
H1462 C146 H1463 109.1 no
O143 C444 C445 108.99(10) yes
O143 C444 H4441 112.0 no
C445 C444 H4441 109.4 no
O143 C444 H4442 110.9 no
C445 C444 H4442 108.9 no
H4441 C444 H4442 106.6 no
C444 C445 C446 109.00(10) yes
C444 C445 H4452 112.9 no
C446 C445 H4452 111.0 no
C444 C445 H4451 108.7 no
C446 C445 H4451 110.1 no
H4452 C445 H4451 105.1 no
C445 C446 H4461 108.5 no
C445 C446 H4463 110.3 no
H4461 C446 H4463 109.6 no
C445 C446 H4462 109.3 no
H4461 C446 H4462 109.8 no
H4463 C446 H4462 109.4 no
C128 O147 C148 113.83(19) yes
O147 C148 C149 107.6(2) yes
O147 C148 H1481 108.1 no
C149 C148 H1481 108.8 no
O147 C148 H1482 111.0 no
C149 C148 H1482 109.8 no
H1481 C148 H1482 111.5 no
C148 C149 C150 110.9(3) yes
C148 C149 H1491 109.8 no
C150 C149 H1491 107.8 no
C148 C149 H1492 107.7 no
C150 C149 H1492 109.1 no
H1491 C149 H1492 111.7 no
C149 C150 H1502 109.2 no
C149 C150 H1501 109.2 no
H1502 C150 H1501 113.7 no
C149 C150 H1503 104.3 no
H1502 C150 H1503 108.3 no
H1501 C150 H1503 111.6 no
C202 C201 C224 119.7(2) yes
C202 C201 C228 122.4(2) yes
C224 C201 C228 117.9(2) yes
C201 C202 C203 111.5(2) yes
C201 C202 H2022 109.2 no
C203 C202 H2022 111.6 no
C201 C202 H2021 107.6 no
C203 C202 H2021 109.7 no
H2022 C202 H2021 107.0 no
C202 C203 C204 121.6(3) yes
C202 C203 C225 120.7(2) yes
C204 C203 C225 117.3(2) yes
C203 C204 C205 121.3(3) yes
C203 C204 H2041 119.7 no
C205 C204 H2041 119.0 no
C204 C205 C206 119.9(2) yes
C204 C205 H2051 119.6 no
C206 C205 H2051 120.4 no
C205 C206 C207 118.9(2) yes
C205 C206 C229 123.3(2) yes
C207 C206 C229 117.4(2) yes
C206 C207 C208 118.9(2) yes
C206 C207 C225 119.8(2) yes
C208 C207 C225 120.1(2) yes
C207 C208 C209 105.3(2) yes
C207 C208 H2081 111.5 no
C209 C208 H2081 110.6 no
C207 C208 H2082 108.5 no
C209 C208 H2082 109.4 no
H2081 C208 H2082 111.4 no
C208 C209 C210 118.6(2) yes
C208 C209 C226 120.5(2) yes
C210 C209 C226 119.7(2) yes
C209 C210 C211 119.4(2) yes
C209 C210 C229 117.8(2) yes
C211 C210 C229 121.9(2) yes
C210 C211 C212 119.5(3) yes
C210 C211 H2111 120.8 no
C212 C211 H2111 119.7 no
C211 C212 C213 121.9(3) yes
C211 C212 H2121 119.1 no
C213 C212 H2121 118.9 no
C212 C213 C214 120.5(3) yes
C212 C213 C226 117.5(2) yes
C214 C213 C226 121.6(3) yes
C213 C214 C215 108.1(2) yes
C213 C214 H2141 108.8 no
C215 C214 H2141 108.1 no
C213 C214 H2142 109.8 no
C215 C214 H2142 111.3 no
H2141 C214 H2142 110.7 no
C214 C215 C216 120.1(2) yes
C214 C215 C227 122.2(3) yes
C216 C215 C227 117.3(3) yes
C215 C216 C217 121.9(3) yes
C215 C216 H2161 119.4 no
C217 C216 H2161 118.7 no
C216 C217 C218 119.1(3) yes
C216 C217 H2171 120.3 no
C218 C217 H2171 120.6 no
C217 C218 C219 120.8(3) yes
C217 C218 H2181 120.6 no
C219 C218 H2181 118.6 no
C218 C219 C220 119.9(3) yes
C218 C219 C227 118.5(2) yes
C220 C219 C227 121.6(3) yes
C219 C220 C221 112.9(2) yes
C219 C220 H2201 109.4 no
C221 C220 H2201 108.5 no
C219 C220 H2202 108.5 no
C221 C220 H2202 108.3 no
H2201 C220 H2202 109.2 no
C220 C221 C222 120.3(2) yes
C220 C221 C228 121.5(2) yes
C222 C221 C228 118.2(2) yes
C221 C222 C223 120.7(3) yes
C221 C222 H2221 117.6 no
C223 C222 H2221 121.6 no
C222 C223 C224 120.4(3) yes
C222 C223 H2231 119.8 no
C224 C223 H2231 119.9 no
C201 C224 C223 121.0(2) yes
C201 C224 H2241 118.0 no
C223 C224 H2241 121.0 no
C203 C225 C207 121.5(2) yes
C203 C225 O235 119.8(2) yes
C207 C225 O235 118.5(2) yes
C209 C226 C213 121.3(2) yes
C209 C226 O239 119.3(3) yes
C213 C226 O239 119.1(2) yes
C215 C227 C219 121.8(3) yes
C215 C227 O243 119.8(3) yes
C219 C227 O243 118.4(2) yes
C201 C228 C221 121.8(2) yes
C201 C228 O247 119.2(2) yes
C221 C228 O247 118.9(2) yes
C210 C229 C206 103.62(17) yes
C210 C229 O230 112.0(2) yes
C206 C229 O230 112.3(2) yes
C210 C229 C231 112.4(2) yes
C206 C229 C231 112.5(2) yes
O230 C229 C231 104.23(19) yes
C229 O230 H2301 111.7 no
C229 C231 C232 113.9(2) yes
C229 C231 H2311 107.5 no
C232 C231 H2311 110.3 no
C229 C231 H2312 108.2 no
C232 C231 H2312 107.3 no
H2311 C231 H2312 109.7 no
C231 C232 C233 114.5(3) yes
C231 C232 H2322 107.0 no
C233 C232 H2322 110.4 no
C231 C232 H2321 104.4 no
C233 C232 H2321 107.8 no
H2322 C232 H2321 112.8 no
C232 C233 C234 113.7(3) yes
C232 C233 H2331 110.7 no
C234 C233 H2331 107.5 no
C232 C233 H2332 107.9 no
C234 C233 H2332 108.3 no
H2331 C233 H2332 108.6 no
C233 C234 H2341 110.1 no
C233 C234 H2342 109.9 no
H2341 C234 H2342 110.2 no
C233 C234 H2343 108.3 no
H2341 C234 H2343 108.5 no
H2342 C234 H2343 109.9 no
C225 O235 C236 112.10(19) yes
O235 C236 C237 108.1(2) yes
O235 C236 H2361 111.3 no
C237 C236 H2361 112.3 no
O235 C236 H2362 108.5 no
C237 C236 H2362 107.7 no
H2361 C236 H2362 108.8 no
C236 C237 C238 112.7(3) yes
C236 C237 H2372 106.4 no
C238 C237 H2372 107.1 no
C236 C237 H2371 109.7 no
C238 C237 H2371 110.7 no
H2372 C237 H2371 110.1 no
C237 C238 H2381 110.9 no
C237 C238 H2383 107.2 no
H2381 C238 H2383 108.6 no
C237 C238 H2382 108.7 no
H2381 C238 H2382 110.1 no
H2383 C238 H2382 111.3 no
C226 O239 C240 113.5(2) yes
O239 C240 C241 107.9(3) yes
O239 C240 H2401 111.4 no
C241 C240 H2401 110.9 no
O239 C240 H2402 109.7 no
C241 C240 H2402 106.9 no
H2401 C240 H2402 109.8 no
C240 C241 C242 110.5(4) yes
C240 C241 H2411 110.0 no
C242 C241 H2411 108.9 no
C240 C241 H2412 109.9 no
C242 C241 H2412 107.9 no
H2411 C241 H2412 109.7 no
C241 C242 H2422 109.9 no
C241 C242 H2421 105.1 no
H2422 C242 H2421 111.6 no
C241 C242 H2423 110.5 no
H2422 C242 H2423 109.8 no
H2421 C242 H2423 109.9 no
C227 O243 C244 109.4(2) yes
O243 C244 C245 109.3(3) yes
O243 C244 H2442 108.0 no
C245 C244 H2442 110.8 no
O243 C244 H2441 109.0 no
C245 C244 H2441 110.8 no
H2442 C244 H2441 108.8 no
C244 C245 C246 113.1(3) yes
C244 C245 H2451 109.8 no
C246 C245 H2451 108.0 no
C244 C245 H2452 108.9 no
C246 C245 H2452 108.4 no
H2451 C245 H2452 108.6 no
C245 C246 H2461 110.3 no
C245 C246 H2462 110.8 no
H2461 C246 H2462 107.7 no
C245 C246 H2463 108.8 no
H2461 C246 H2463 108.7 no
H2462 C246 H2463 110.5 no
C228 O247 C248 114.36(18) yes
O247 C248 C249 108.2(2) yes
O247 C248 H2481 110.3 no
C249 C248 H2481 111.4 no
O247 C248 H2482 109.6 no
C249 C248 H2482 109.5 no
H2481 C248 H2482 107.9 no
C248 C249 C250 111.4(2) yes
C248 C249 H2492 107.2 no
C250 C249 H2492 112.3 no
C248 C249 H2491 107.9 no
C250 C249 H2491 110.0 no
H2492 C249 H2491 107.9 no
C249 C250 H2501 110.3 no
C249 C250 H2503 107.9 no
H2501 C250 H2503 110.7 no
C249 C250 H2502 107.9 no
H2501 C250 H2502 110.3 no
H2503 C250 H2502 109.7 no
C902 C901 H9011 107.7 no
C902 C901 H9013 106.5 no
H9011 C901 H9013 107.8 no
C902 C901 H9012 113.9 no
H9011 C901 H9012 109.7 no
H9013 C901 H9012 111.0 no
C901 C902 N903 177.0(5) yes
C905 C904 H9041 106.4 no
C905 C904 H9043 109.2 no
H9041 C904 H9043 110.6 no
C905 C904 H9042 106.2 no
H9041 C904 H9042 110.5 no
H9043 C904 H9042 113.7 no
C904 C905 N906 179.6(5) yes
C908 C907 H9071 110.9 no
C908 C907 H9073 112.1 no
H9071 C907 H9073 108.6 no
C908 C907 H9072 108.4 no
H9071 C907 H9072 108.2 no
H9073 C907 H9072 108.6 no
C907 C908 N909 178.2(4) yes

loop_
_geom_bond_atom_site_label_1
_geom_bond_atom_site_label_2
_geom_bond_distance
_geom_bond_publ_flag
C1 C2 1.526(5) yes
C1 C24 1.387(5) yes
C1 C28 1.402(4) yes
C2 C3 1.515(5) yes
C2 H21 1.000 no
C2 H22 0.995 no
C3 C4 1.397(4) yes
C3 C25 1.391(5) yes
C4 C5 1.387(5) yes
C4 H41 0.967 no
C5 C6 1.388(5) yes
C5 H51 0.954 no
C6 C7 1.404(4) yes
C6 C29 1.536(4) yes
C7 C8 1.507(5) yes
C7 C25 1.397(4) yes
C8 C9 1.513(4) yes
C8 H82 1.004 no
C8 H81 0.980 no
C9 C10 1.405(4) yes
C9 C26 1.381(4) yes
C10 C11 1.388(4) yes
C10 C29 1.531(4) yes
C11 C12 1.389(4) yes
C11 H111 0.974 no
C12 C13 1.397(4) yes
C12 H121 0.973 no
C13 C14 1.520(4) yes
C13 C26 1.390(5) yes
C14 C15 1.518(6) yes
C14 H142 1.008 no
C14 H141 1.017 no
C15 C16 1.397(5) yes
C15 C27 1.405(4) yes
C16 C17 1.361(7) yes
C16 H161 0.972 no
C17 C18 1.396(7) yes
C17 H171 0.939 no
C18 C19 1.401(5) yes
C18 H181 0.953 no
C19 C20 1.525(5) yes
C19 C27 1.390(6) yes
C20 C21 1.527(5) yes
C20 H202 0.991 no
C20 H201 0.979 no
C21 C22 1.377(5) yes
C21 C28 1.395(5) yes
C22 C23 1.387(5) yes
C22 H221 0.969 no
C23 C24 1.385(6) yes
C23 H231 0.945 no
C24 H241 0.975 no
C25 O35 1.389(3) yes
C26 O39 1.391(4) yes
C27 O43 1.393(4) yes
C28 O47 1.377(4) yes
C29 O30 1.431(3) yes
C29 C31 1.529(5) yes
O30 H301 0.842 no
C31 C32 1.509(5) yes
C31 H311 1.001 no
C31 H312 0.991 no
C32 C33 1.498(6) yes
C32 H321 0.989 no
C32 H322 0.998 no
C33 C34 1.511(8) yes
C33 H332 0.993 no
C33 H331 1.004 no
C34 H341 0.950 no
C34 H342 0.950 no
C34 H343 0.950 no
O35 C36 1.426(4) yes
C36 C37 1.470(5) yes
C36 H361 1.018 no
C36 H362 1.016 no
C37 C38 1.469(8) yes
C37 H371 0.992 no
C37 H372 1.007 no
C38 H382 0.998 no
C38 H381 1.005 no
C38 H383 0.993 no
O39 C40 1.425(4) yes
O39 C340 1.463(4) yes
C40 C41 1.511(5) yes
C40 H402 0.993 no
C40 H401 0.984 no
C41 C42 1.533(5) yes
C41 H411 1.003 no
C41 H412 0.987 no
C42 H421 0.985 no
C42 H422 0.966 no
C42 H423 0.991 no
C340 C341 1.530(5) yes
C340 H3401 0.988 no
C340 H3402 0.980 no
C341 C342 1.530(5) yes
C341 H3412 0.990 no
C341 H3411 0.995 no
C342 H3421 0.995 no
C342 H3423 0.979 no
C342 H3422 0.994 no
O43 C44 1.448(4) yes
C44 C45 1.512(4) yes
C44 H441 1.004 no
C44 H442 0.990 no
C45 C46 1.514(5) yes
C45 H452 1.015 no
C45 H451 1.001 no
C46 H461 0.965 no
C46 H463 0.999 no
C46 H462 0.983 no
O47 C48 1.420(4) yes
C48 C49 1.512(6) yes
C48 H481 1.007 no
C48 H482 1.009 no
C49 C50 1.499(6) yes
C49 H491 1.006 no
C49 H492 1.014 no
C50 H502 0.985 no
C50 H501 0.986 no
C50 H503 0.987 no
C101 C102 1.516(5) yes
C101 C124 1.398(5) yes
C101 C128 1.405(4) yes
C102 C103 1.524(4) yes
C102 H1022 1.000 no
C102 H1021 1.013 no
C103 C104 1.391(4) yes
C103 C125 1.396(4) yes
C104 C105 1.389(4) yes
C104 H1041 0.980 no
C105 C106 1.392(4) yes
C105 H1051 0.995 no
C106 C107 1.399(4) yes
C106 C129 1.536(4) yes
C107 C108 1.514(3) yes
C107 C125 1.396(4) yes
C108 C109 1.512(4) yes
C108 H1081 1.002 no
C108 H1082 0.977 no
C109 C110 1.405(4) yes
C109 C126 1.394(4) yes
C110 C111 1.379(4) yes
C110 C129 1.532(4) yes
C111 C112 1.392(4) yes
C111 H1111 0.955 no
C112 C113 1.398(4) yes
C112 H1121 0.968 no
C113 C114 1.535(4) yes
C113 C126 1.393(4) yes
C114 C115 1.519(4) yes
C114 H1141 0.995 no
C114 H1142 1.019 no
C115 C116 1.397(4) yes
C115 C127 1.404(4) yes
C116 C117 1.383(4) yes
C116 H1161 0.971 no
C117 C118 1.383(4) yes
C117 H1171 0.969 no
C118 C119 1.398(5) yes
C118 H1181 0.986 no
C119 C120 1.524(4) yes
C119 C127 1.408(4) yes
C120 C121 1.523(4) yes
C120 H1201 0.985 no
C120 H1202 0.993 no
C121 C122 1.405(4) yes
C121 C128 1.389(5) yes
C122 C123 1.384(5) yes
C122 H1221 0.963 no
C123 C124 1.383(6) yes
C123 H1231 0.949 no
C124 H1241 0.981 no
C125 O135 1.386(3) yes
C126 O139 1.378(3) yes
C127 O143 1.384(4) yes
C128 O147 1.384(3) yes
C129 O130 1.426(3) yes
C129 C131 1.529(4) yes
O130 H1301 0.847 no
C131 C132 1.515(5) yes
C131 H1311 1.004 no
C131 H1312 0.988 no
C132 C133 1.498(5) yes
C132 H1321 0.991 no
C132 H1322 0.991 no
C133 C134 1.496(7) yes
C133 H1332 1.006 no
C133 H1331 0.993 no
C134 H1341 0.994 no
C134 H1343 0.984 no
C134 H1342 0.976 no
O135 C136 1.462(4) yes
O135 C436 1.430(4) yes
C136 C137 1.523(4) yes
C136 H1361 0.982 no
C136 H1362 0.987 no
C137 C138 1.527(5) yes
C137 H1371 1.009 no
C137 H1372 1.007 no
C138 H1382 1.003 no
C138 H1381 1.004 no
C138 H1383 0.994 no
C436 C437 1.509(5) yes
C436 H4362 0.982 no
C436 H4361 0.975 no
C437 C438 1.535(5) yes
C437 H4371 0.973 no
C437 H4372 0.991 no
C438 H4381 0.986 no
C438 H4383 0.984 no
C438 H4382 0.970 no
O139 C140 1.427(4) yes
C140 C141 1.441(6) yes
C140 H1401 0.998 no
C140 H1402 0.982 no
C141 C142 1.452(8) yes
C141 H1411 0.997 no
C141 H1412 1.041 no
C142 H1421 0.950 no
C142 H1422 0.950 no
C142 H1423 0.950 no
O143 C144 1.461(4) yes
O143 C444 1.440(4) yes
C144 C145 1.537(4) yes
C144 H1442 0.995 no
C144 H1441 0.983 no
C145 C146 1.534(5) yes
C145 H1451 0.990 no
C145 H1452 1.006 no
C146 H1461 0.972 no
C146 H1462 0.971 no
C146 H1463 0.984 no
C444 C445 1.524(4) yes
C444 H4441 0.972 no
C444 H4442 0.980 no
C445 C446 1.530(4) yes
C445 H4452 0.992 no
C445 H4451 0.993 no
C446 H4461 0.966 no
C446 H4463 0.968 no
C446 H4462 0.964 no
O147 C148 1.439(4) yes
C148 C149 1.516(4) yes
C148 H1481 1.003 no
C148 H1482 0.997 no
C149 C150 1.530(5) yes
C149 H1491 1.013 no
C149 H1492 1.010 no
C150 H1502 0.981 no
C150 H1501 0.984 no
C150 H1503 1.004 no
C201 C202 1.521(4) yes
C201 C224 1.395(4) yes
C201 C228 1.410(3) yes
C202 C203 1.519(3) yes
C202 H2022 1.023 no
C202 H2021 1.017 no
C203 C204 1.398(4) yes
C203 C225 1.392(4) yes
C204 C205 1.393(3) yes
C204 H2041 0.976 no
C205 C206 1.394(4) yes
C205 H2051 0.962 no
C206 C207 1.399(4) yes
C206 C229 1.535(3) yes
C207 C208 1.518(4) yes
C207 C225 1.385(3) yes
C208 C209 1.513(4) yes
C208 H2081 0.984 no
C208 H2082 0.991 no
C209 C210 1.399(4) yes
C209 C226 1.395(3) yes
C210 C211 1.394(4) yes
C210 C229 1.541(3) yes
C211 C212 1.389(4) yes
C211 H2111 0.955 no
C212 C213 1.393(4) yes
C212 H2121 0.976 no
C213 C214 1.524(3) yes
C213 C226 1.393(4) yes
C214 C215 1.519(4) yes
C214 H2141 0.975 no
C214 H2142 1.007 no
C215 C216 1.388(5) yes
C215 C227 1.406(3) yes
C216 C217 1.392(5) yes
C216 H2161 0.971 no
C217 C218 1.398(4) yes
C217 H2171 0.958 no
C218 C219 1.387(5) yes
C218 H2181 0.969 no
C219 C220 1.517(3) yes
C219 C227 1.399(4) yes
C220 C221 1.531(3) yes
C220 H2201 1.011 no
C220 H2202 1.004 no
C221 C222 1.400(4) yes
C221 C228 1.392(4) yes
C222 C223 1.384(4) yes
C222 H2221 0.980 no
C223 C224 1.379(5) yes
C223 H2231 0.980 no
C224 H2241 0.978 no
C225 O235 1.389(3) yes
C226 O239 1.389(3) yes
C227 O243 1.389(4) yes
C228 O247 1.380(3) yes
C229 O230 1.422(3) yes
C229 C231 1.541(4) yes
O230 H2301 0.850 no
C231 C232 1.524(3) yes
C231 H2311 1.005 no
C231 H2312 1.010 no
C232 C233 1.509(5) yes
C232 H2322 0.997 no
C232 H2321 0.994 no
C233 C234 1.499(7) yes
C233 H2331 1.006 no
C233 H2332 1.024 no
C234 H2341 0.975 no
C234 H2342 0.986 no
C234 H2343 0.976 no
O235 C236 1.431(3) yes
C236 C237 1.509(5) yes
C236 H2361 1.008 no
C236 H2362 1.001 no
C237 C238 1.539(5) yes
C237 H2372 1.011 no
C237 H2371 1.024 no
C238 H2381 0.989 no
C238 H2383 0.992 no
C238 H2382 0.987 no
O239 C240 1.415(4) yes
C240 C241 1.513(5) yes
C240 H2401 1.010 no
C240 H2402 1.018 no
C241 C242 1.527(7) yes
C241 H2411 1.009 no
C241 H2412 1.013 no
C242 H2422 0.990 no
C242 H2421 0.988 no
C242 H2423 0.997 no
O243 C244 1.451(3) yes
C244 C245 1.502(5) yes
C244 H2442 0.989 no
C244 H2441 1.008 no
C245 C246 1.511(4) yes
C245 H2451 1.002 no
C245 H2452 1.015 no
C246 H2461 0.975 no
C246 H2462 0.989 no
C246 H2463 0.977 no
O247 C248 1.444(3) yes
C248 C249 1.513(4) yes
C248 H2481 1.016 no
C248 H2482 0.995 no
C249 C250 1.522(5) yes
C249 H2492 1.015 no
C249 H2491 0.995 no
C250 H2501 0.975 no
C250 H2503 1.012 no
C250 H2502 0.997 no
C901 C902 1.456(6) yes
C901 H9011 0.973 no
C901 H9013 0.978 no
C901 H9012 0.974 no
C902 N903 1.123(5) yes
C904 C905 1.454(5) yes
C904 H9041 0.980 no
C904 H9043 0.986 no
C904 H9042 0.998 no
C905 N906 1.135(5) yes
C907 C908 1.458(5) yes
C907 H9071 0.984 no
C907 H9073 1.009 no
C907 H9072 1.007 no
C908 N909 1.143(4) yes

loop_
_geom_hbond_atom_site_label_D
_geom_hbond_atom_site_label_H
_geom_hbond_atom_site_label_A
_geom_hbond_site_symmetry_A
_geom_hbond_angle_DHA
_geom_hbond_distance_DH
_geom_hbond_distance_HA
_geom_hbond_distance_DA
_geom_hbond_publ_flag
C14 H141 C40 . 123 1.017 2.581 3.249(6) yes
C16 H161 O30 2_556 148 0.972 2.342 3.211(6) yes
C45 H452 O39 . 130 1.015 2.431 3.179(6) yes
C45 H451 O47 . 157 1.001 2.334 3.279(6) yes
C114 H1142 C144 . 123 1.019 2.592 3.256(6) yes
C124 H1241 O130 2_454 152 0.981 2.348 3.246(6) yes
C145 H1451 N906 1_556 155 0.990 2.567 3.489(6) yes
C149 H1491 O143 . 151 1.013 2.481 3.405(6) yes
C149 H1492 O135 . 134 1.010 2.393 3.175(6) yes
C222 H2221 N906 . 150 0.980 2.567 3.452(6) yes
C249 H2492 O235 . 130 1.015 2.469 3.216(6) yes
C249 H2491 O243 . 154 0.995 2.477 3.399(6) yes
C907 H9073 C204 . 149 1.009 2.535 3.442(6) yes
O130 H1301 N906 . 150 0.847 2.259 3.025(6) yes
O230 H2301 N909 . 177 0.850 2.243 3.092(6) yes
O30 H301 N903 . 165 0.842 2.248 3.068(6) yes
